data_4070626
loop_
_publ_author_name
'Chong, Daesung'
'Geiger, William E.'
'Davis, Nathan A.'
'Weisbrich, Anke'
'Shi, Yifan'
'Arif, Atta M.'
'Ernst, Richard D.'

_publ_section_title
;
 Synthetic, Structural, and Electrochemical Studies of Edge-Bridged Open
 Ferrocenes
;
_journal_issue 3
_journal_name_full Organometallics
_journal_page_first 430
_journal_paper_doi 10.1021/om700886k
_journal_volume 27
_journal_year 2008
_chemical_formula_sum 'C20 H30 Fe'
_chemical_formula_weight 326.29
_chemical_name_systematic
; 
 ? 
;
_space_group_IT_number 14
_symmetry_cell_setting monoclinic
_symmetry_space_group_name_Hall '-P 2yn'
_symmetry_space_group_name_H-M 'P 1 21/n 1'
_atom_sites_solution_hydrogens geom
_atom_sites_solution_primary direct
_atom_sites_solution_secondary difmap
_audit_creation_method SHELXL-97
_cell_angle_alpha 90.00
_cell_angle_beta 102.1309(10)
_cell_angle_gamma 90.00
_cell_formula_units_Z 16
_cell_length_a 7.7101(2)
_cell_length_b 59.1719(19)
_cell_length_c 15.7478(5)
_cell_measurement_reflns_used 11490
_cell_measurement_temperature 150(1)
_cell_measurement_theta_max 27.485
_cell_measurement_theta_min 1.018
_cell_volume 7024.1(4)
_computing_cell_refinement DENZO-SMN
_computing_data_collection 'Nonius COLLECT'
_computing_data_reduction DENZO-SMN
_computing_molecular_graphics 'WinGX, Ortep3'
_computing_structure_refinement 'SHELXL-97 (Sheldrick, 1997)'
_computing_structure_solution SIR97
_diffrn_ambient_temperature 150(1)
_diffrn_measured_fraction_theta_full 0.936
_diffrn_measured_fraction_theta_max 0.892
_diffrn_measurement_device_type 'Nonius KappaCCD Diffractometer'
_diffrn_measurement_method 'Phi plus Omega sacn'
_diffrn_radiation_monochromator graphite
_diffrn_radiation_source 'fine-focus sealed tube'
_diffrn_radiation_type MoK\a
_diffrn_radiation_wavelength 0.71073
_diffrn_reflns_av_R_equivalents 0.0505
_diffrn_reflns_av_sigmaI/netI 0.0828
_diffrn_reflns_limit_h_max 10
_diffrn_reflns_limit_h_min -10
_diffrn_reflns_limit_k_max 76
_diffrn_reflns_limit_k_min -76
_diffrn_reflns_limit_l_max 20
_diffrn_reflns_limit_l_min -20
_diffrn_reflns_number 24060
_diffrn_reflns_theta_full 25.00
_diffrn_reflns_theta_max 27.53
_diffrn_reflns_theta_min 1.37
_exptl_absorpt_coefficient_mu 0.852
_exptl_absorpt_correction_T_max 0.9197
_exptl_absorpt_correction_T_min 0.8282
_exptl_absorpt_correction_type multi-scan
_exptl_absorpt_process_details 'DENZO-SMN (Otwinowski & Minor, 1997)'
_exptl_crystal_colour red-orange
_exptl_crystal_density_diffrn 1.234
_exptl_crystal_density_method 'not measured'
_exptl_crystal_description plate
_exptl_crystal_F_000 2816
_exptl_crystal_size_max 0.23
_exptl_crystal_size_mid 0.20
_exptl_crystal_size_min 0.10
_refine_diff_density_max 0.789
_refine_diff_density_min -1.119
_refine_diff_density_rms 0.124
_refine_ls_extinction_coef 0.0075(7)
_refine_ls_extinction_expression Fc^*^=kFc[1+0.001xFc^2^\l^3^/sin(2\q)]^-1/4^
_refine_ls_extinction_method SHELXL
_refine_ls_goodness_of_fit_ref 1.063
_refine_ls_hydrogen_treatment mixed
_refine_ls_matrix_type full
_refine_ls_number_parameters 790
_refine_ls_number_reflns 14414
_refine_ls_number_restraints 0
_refine_ls_restrained_S_all 1.063
_refine_ls_R_factor_all 0.1442
_refine_ls_R_factor_gt 0.0834
_refine_ls_shift/su_max 0.000
_refine_ls_shift/su_mean 0.000
_refine_ls_structure_factor_coef Fsqd
_refine_ls_weighting_details 'calc w=1/[\s^2^(Fo^2^)+(0.1143P)^2^+23.9145P] where P=(Fo^2^+2Fc^2^)/3'
_refine_ls_weighting_scheme calc
_refine_ls_wR_factor_gt 0.2054
_refine_ls_wR_factor_ref 0.2612
_reflns_number_gt 8897
_reflns_number_total 14414
_reflns_threshold_expression >2sigma(I)
_cod_data_source_file om700886k-file005.cif
_cod_data_source_block rde105
_cod_depositor_comments
;
The following automatic conversions were performed:

'_exptl_absorpt_correction_type' value 'Multi-scan' changed to
'multi-scan' according to
/home/saulius/struct/CIF-dictionaries/cif_core.dic dictionary named
'cif_core.dic' version 2.4.1 from 2010-06-29.

Automatic conversion script
Id: cif_fix_values 1715 2011-07-08 13:25:40Z adriana 
;
_cod_original_sg_symbol_H-M P21/n
_cod_database_code 4070626

loop_
_symmetry_equiv_pos_as_xyz
'x, y, z'
'-x+1/2, y+1/2, -z+1/2'
'-x, -y, -z'
'x-1/2, -y-1/2, z-1/2'

loop_
_atom_site_label
_atom_site_type_symbol
_atom_site_fract_x
_atom_site_fract_y
_atom_site_fract_z
_atom_site_U_iso_or_equiv
_atom_site_adp_type
_atom_site_occupancy
_atom_site_symmetry_multiplicity
_atom_site_calc_flag
_atom_site_refinement_flags
Fe1 Fe 0.69826(11) 0.007251(15) 0.77219(5) 0.0351(2) Uani 1 1 d .
Fe2 Fe 0.17915(11) 0.126341(15) 0.37935(5) 0.0339(2) Uani 1 1 d .
Fe3 Fe 0.14207(11) 0.122182(15) 0.88141(5) 0.0342(2) Uani 1 1 d .
Fe4 Fe 0.66081(11) 0.245361(15) 0.22096(5) 0.0356(2) Uani 1 1 d .
C1 C 0.4488(8) -0.00907(11) 0.7332(4) 0.0406(14) Uani 1 1 d .
C1A C -0.0391(7) 0.11703(10) 0.2788(4) 0.0367(13) Uani 1 1 d .
C1B C 0.3523(8) 0.14079(11) 0.8468(4) 0.0382(14) Uani 1 1 d .
C1C C 0.9125(8) 0.26072(11) 0.2630(4) 0.0396(14) Uani 1 1 d .
C2 C 0.4406(8) 0.00969(11) 0.7864(4) 0.0390(14) Uani 1 1 d .
H2 H 0.3544 0.0211 0.7673 0.047 Uiso 1 1 calc R
C2A C -0.0900(7) 0.12108(11) 0.3596(4) 0.0367(13) Uani 1 1 d .
H2A H -0.1545 0.1098 0.3831 0.044 Uiso 1 1 calc R
C2B C 0.4118(8) 0.12066(11) 0.8917(4) 0.0385(14) Uani 1 1 d .
H2B H 0.4813 0.1103 0.8669 0.046 Uiso 1 1 calc R
C2C C 0.9216(8) 0.24071(10) 0.2163(4) 0.0366(13) Uani 1 1 d .
H2C H 1.0007 0.2290 0.2410 0.044 Uiso 1 1 calc R
C3 C 0.5589(8) 0.01205(11) 0.8685(4) 0.0406(14) Uani 1 1 d .
C3A C -0.0460(8) 0.14145(11) 0.4049(4) 0.0367(13) Uani 1 1 d .
C3B C 0.3696(8) 0.11550(10) 0.9739(4) 0.0369(13) Uani 1 1 d .
C3C C 0.8134(8) 0.23783(10) 0.1324(4) 0.0374(13) Uani 1 1 d .
C4 C 0.6865(9) -0.00523(11) 0.8920(4) 0.0437(15) Uani 1 1 d .
H4 H 0.7708 -0.0042 0.9453 0.052 Uiso 1 1 calc R
C4A C 0.0555(8) 0.15732(10) 0.3688(4) 0.0380(14) Uani 1 1 d .
H4A H 0.0941 0.1709 0.3992 0.046 Uiso 1 1 calc R
C4B C 0.2615(8) 0.13149(11) 1.0050(4) 0.0402(14) Uani 1 1 d .
H4B H 0.2249 0.1286 1.0580 0.048 Uiso 1 1 calc R
C4C C 0.6929(9) 0.25530(12) 0.1009(4) 0.0443(15) Uani 1 1 d .
H4C H 0.6135 0.2537 0.0463 0.053 Uiso 1 1 calc R
C5 C 0.6896(9) -0.02414(11) 0.8361(4) 0.0443(15) Uani 1 1 d .
C5A C 0.0994(8) 0.15297(11) 0.2877(4) 0.0392(14) Uani 1 1 d .
C5B C 0.2065(8) 0.15179(10) 0.9585(4) 0.0400(14) Uani 1 1 d .
C5C C 0.6891(8) 0.27516(11) 0.1498(4) 0.0415(14) Uani 1 1 d .
C6 C 0.5175(8) -0.03110(12) 0.7763(4) 0.0468(16) Uani 1 1 d .
H6 H 0.5467 -0.0414 0.7308 0.056 Uiso 1 1 calc R
C6A C -0.0205(8) 0.13729(11) 0.2242(4) 0.0392(14) Uani 1 1 d .
H6A H 0.0444 0.1326 0.1784 0.047 Uiso 1 1 calc R
C6B C 0.3220(8) 0.16103(12) 0.9003(4) 0.0458(16) Uani 1 1 d .
H6B H 0.2496 0.1722 0.8601 0.055 Uiso 1 1 calc R
C6C C 0.8558(9) 0.28229(12) 0.2132(4) 0.0463(16) Uani 1 1 d .
H6C H 0.8208 0.2934 0.2545 0.056 Uiso 1 1 calc R
C7 C 0.3835(10) -0.04341(13) 0.8209(5) 0.060(2) Uani 1 1 d .
H7A H 0.3481 -0.0333 0.8636 0.090 Uiso 1 1 calc R
H7B H 0.4391 -0.0570 0.8503 0.090 Uiso 1 1 calc R
H7C H 0.2786 -0.0477 0.7771 0.090 Uiso 1 1 calc R
C7A C -0.2000(8) 0.14810(11) 0.1790(4) 0.0474(16) Uani 1 1 d .
H7A1 H -0.2719 0.1369 0.1415 0.071 Uiso 1 1 calc R
H7A2 H -0.1775 0.1610 0.1439 0.071 Uiso 1 1 calc R
H7A3 H -0.2637 0.1532 0.2232 0.071 Uiso 1 1 calc R
C7B C 0.4925(10) 0.17310(13) 0.9466(5) 0.061(2) Uani 1 1 d .
H7B1 H 0.4618 0.1857 0.9809 0.091 Uiso 1 1 calc R
H7B2 H 0.5560 0.1788 0.9033 0.091 Uiso 1 1 calc R
H7B3 H 0.5684 0.1624 0.9851 0.091 Uiso 1 1 calc R
C7C C 0.9999(10) 0.29341(13) 0.1728(5) 0.0564(18) Uani 1 1 d .
H7C1 H 1.1009 0.2977 0.2190 0.085 Uiso 1 1 calc R
H7C2 H 0.9513 0.3069 0.1405 0.085 Uiso 1 1 calc R
H7C3 H 1.0393 0.2827 0.1333 0.085 Uiso 1 1 calc R
C8 C 0.3339(8) -0.01006(12) 0.6430(4) 0.0453(16) Uani 1 1 d .
H8A H 0.2298 -0.0195 0.6436 0.068 Uiso 1 1 calc R
H8B H 0.4020 -0.0165 0.6030 0.068 Uiso 1 1 calc R
H8C H 0.2953 0.0052 0.6239 0.068 Uiso 1 1 calc R
C8A C -0.0705(8) 0.09449(11) 0.2358(4) 0.0428(15) Uani 1 1 d .
H8A1 H -0.0789 0.0830 0.2794 0.064 Uiso 1 1 calc R
H8A2 H 0.0282 0.0908 0.2078 0.064 Uiso 1 1 calc R
H8A3 H -0.1814 0.0949 0.1919 0.064 Uiso 1 1 calc R
C8B C 0.3856(9) 0.14470(11) 0.7571(4) 0.0457(15) Uani 1 1 d .
H8B1 H 0.4929 0.1539 0.7611 0.069 Uiso 1 1 calc R
H8B2 H 0.2841 0.1527 0.7218 0.069 Uiso 1 1 calc R
H8B3 H 0.4015 0.1301 0.7301 0.069 Uiso 1 1 calc R
C8C C 1.0168(9) 0.26281(13) 0.3550(4) 0.0511(17) Uani 1 1 d .
H8C1 H 1.0385 0.2477 0.3808 0.077 Uiso 1 1 calc R
H8C2 H 0.9493 0.2718 0.3891 0.077 Uiso 1 1 calc R
H8C3 H 1.1305 0.2702 0.3551 0.077 Uiso 1 1 calc R
C9 C 0.5572(9) 0.03231(12) 0.9260(4) 0.0496(17) Uani 1 1 d .
H9A H 0.5098 0.0454 0.8903 0.074 Uiso 1 1 calc R
H9B H 0.6784 0.0356 0.9573 0.074 Uiso 1 1 calc R
H9C H 0.4824 0.0292 0.9678 0.074 Uiso 1 1 calc R
C9A C -0.0916(9) 0.14555(12) 0.4925(4) 0.0480(16) Uani 1 1 d .
H9A1 H -0.1903 0.1563 0.4860 0.072 Uiso 1 1 calc R
H9A2 H 0.0120 0.1518 0.5326 0.072 Uiso 1 1 calc R
H9A3 H -0.1259 0.1312 0.5156 0.072 Uiso 1 1 calc R
C9B C 0.4236(8) 0.09378(11) 1.0199(4) 0.0430(15) Uani 1 1 d .
H9B1 H 0.5359 0.0959 1.0617 0.064 Uiso 1 1 calc R
H9B2 H 0.4386 0.0822 0.9775 0.064 Uiso 1 1 calc R
H9B3 H 0.3317 0.0890 1.0506 0.064 Uiso 1 1 calc R
C9C C 0.8140(8) 0.21610(11) 0.0817(4) 0.0438(15) Uani 1 1 d .
H9C1 H 0.8930 0.2177 0.0408 0.066 Uiso 1 1 calc R
H9C2 H 0.6934 0.2128 0.0496 0.066 Uiso 1 1 calc R
H9C3 H 0.8558 0.2037 0.1220 0.066 Uiso 1 1 calc R
C10 C 0.8347(10) -0.04156(12) 0.8582(5) 0.0582(19) Uani 1 1 d .
H10A H 0.9408 -0.0346 0.8937 0.087 Uiso 1 1 calc R
H10B H 0.8628 -0.0475 0.8046 0.087 Uiso 1 1 calc R
H10C H 0.7948 -0.0540 0.8908 0.087 Uiso 1 1 calc R
C10A C 0.2184(9) 0.16875(12) 0.2521(4) 0.0480(16) Uani 1 1 d .
H10D H 0.1462 0.1799 0.2141 0.072 Uiso 1 1 calc R
H10E H 0.2898 0.1601 0.2188 0.072 Uiso 1 1 calc R
H10F H 0.2969 0.1766 0.3001 0.072 Uiso 1 1 calc R
C10B C 0.0806(9) 0.16719(12) 0.9897(4) 0.0508(17) Uani 1 1 d .
H10G H 0.0084 0.1585 1.0224 0.076 Uiso 1 1 calc R
H10H H 0.0032 0.1744 0.9398 0.076 Uiso 1 1 calc R
H10I H 0.1473 0.1788 1.0275 0.076 Uiso 1 1 calc R
C10C C 0.5500(10) 0.29278(12) 0.1183(5) 0.0552(18) Uani 1 1 d .
H10J H 0.5998 0.3046 0.0870 0.083 Uiso 1 1 calc R
H10K H 0.5110 0.2995 0.1681 0.083 Uiso 1 1 calc R
H10L H 0.4484 0.2858 0.0793 0.083 Uiso 1 1 calc R
C11 C 0.8188(8) -0.00062(11) 0.6666(4) 0.0398(14) Uani 1 1 d .
C11A C 0.3922(8) 0.11023(11) 0.3380(4) 0.0406(14) Uani 1 1 d .
C11B C -0.0748(8) 0.13222(11) 0.7821(4) 0.0373(13) Uani 1 1 d .
C11C C 0.5301(8) 0.25610(11) 0.3192(4) 0.0409(14) Uani 1 1 d .
C12 C 0.9453(8) 0.00271(12) 0.7450(4) 0.0425(15) Uani 1 1 d .
H12 H 1.0315 -0.0086 0.7648 0.051 Uiso 1 1 calc R
C12A C 0.4479(8) 0.12969(11) 0.3879(4) 0.0384(14) Uani 1 1 d .
H12A H 0.5131 0.1410 0.3654 0.046 Uiso 1 1 calc R
C12B C -0.1292(7) 0.12615(11) 0.8592(4) 0.0403(14) Uani 1 1 d .
H12B H -0.1988 0.1364 0.8843 0.048 Uiso 1 1 calc R
C12C C 0.4107(8) 0.25240(11) 0.2390(4) 0.0408(14) Uani 1 1 d .
H12C H 0.3311 0.2640 0.2141 0.049 Uiso 1 1 calc R
C13 C 0.9448(7) 0.02276(11) 0.7943(4) 0.0361(13) Uani 1 1 d .
C13A C 0.4079(8) 0.13261(11) 0.4714(4) 0.0385(14) Uani 1 1 d .
C13B C -0.0818(7) 0.10499(11) 0.8996(4) 0.0389(14) Uani 1 1 d .
C13C C 0.4093(8) 0.23147(12) 0.1957(4) 0.0432(15) Uani 1 1 d .
C14 C 0.8066(8) 0.03859(10) 0.7633(4) 0.0375(13) Uani 1 1 d .
H14 H 0.7955 0.0518 0.7962 0.045 Uiso 1 1 calc R
C14A C 0.3075(8) 0.11511(11) 0.5001(4) 0.0387(14) Uani 1 1 d .
H14A H 0.2735 0.1165 0.5544 0.046 Uiso 1 1 calc R
C14B C 0.0265(8) 0.09061(10) 0.8604(4) 0.0412(15) Uani 1 1 d .
H14B H 0.0660 0.0765 0.8866 0.049 Uiso 1 1 calc R
C14C C 0.5365(8) 0.21502(11) 0.2326(4) 0.0419(15) Uani 1 1 d .
H14C H 0.5448 0.2011 0.2035 0.050 Uiso 1 1 calc R
C15 C 0.6858(8) 0.03474(10) 0.6835(4) 0.0358(13) Uani 1 1 d .
C15A C 0.2575(8) 0.09558(11) 0.4480(4) 0.0381(14) Uani 1 1 d .
C15B C 0.0758(8) 0.09726(11) 0.7819(4) 0.0403(14) Uani 1 1 d .
C15C C 0.6520(9) 0.21967(11) 0.3141(4) 0.0423(15) Uani 1 1 d .
C16 C 0.7477(8) 0.02067(11) 0.6161(4) 0.0400(14) Uani 1 1 d .
H16 H 0.6414 0.0163 0.5709 0.048 Uiso 1 1 calc R
C16A C 0.3704(8) 0.08830(11) 0.3854(4) 0.0391(14) Uani 1 1 d .
H16A H 0.2987 0.0777 0.3426 0.047 Uiso 1 1 calc R
C16B C -0.0457(8) 0.11349(10) 0.7223(4) 0.0399(14) Uani 1 1 d .
H16B H 0.0217 0.1198 0.6799 0.048 Uiso 1 1 calc R
C16C C 0.5888(9) 0.23567(11) 0.3761(4) 0.0445(15) Uani 1 1 d .
H16C H 0.6948 0.2403 0.4211 0.053 Uiso 1 1 calc R
C17 C 0.8813(9) 0.03240(13) 0.5702(4) 0.0497(17) Uani 1 1 d .
H17A H 0.8253 0.0456 0.5384 0.075 Uiso 1 1 calc R
H17B H 0.9183 0.0218 0.5296 0.075 Uiso 1 1 calc R
H17C H 0.9853 0.0372 0.6136 0.075 Uiso 1 1 calc R
C17A C 0.5445(9) 0.07649(12) 0.4263(4) 0.0484(16) Uani 1 1 d .
H17D H 0.6130 0.0861 0.4720 0.073 Uiso 1 1 calc R
H17E H 0.6134 0.0738 0.3816 0.073 Uiso 1 1 calc R
H17F H 0.5187 0.0620 0.4514 0.073 Uiso 1 1 calc R
C17B C -0.2170(9) 0.10245(12) 0.6702(4) 0.0539(18) Uani 1 1 d .
H17G H -0.2849 0.0960 0.7105 0.081 Uiso 1 1 calc R
H17H H -0.1859 0.0904 0.6333 0.081 Uiso 1 1 calc R
H17I H -0.2888 0.1139 0.6338 0.081 Uiso 1 1 calc R
C17C C 0.4521(11) 0.22606(13) 0.4235(5) 0.062(2) Uani 1 1 d .
H17J H 0.3470 0.2212 0.3810 0.093 Uiso 1 1 calc R
H17K H 0.4181 0.2377 0.4611 0.093 Uiso 1 1 calc R
H17L H 0.5032 0.2131 0.4589 0.093 Uiso 1 1 calc R
C18 C 0.8104(9) -0.02236(12) 0.6189(4) 0.0528(17) Uani 1 1 d .
H18A H 0.8810 -0.0212 0.5741 0.079 Uiso 1 1 calc R
H18B H 0.6868 -0.0257 0.5915 0.079 Uiso 1 1 calc R
H18C H 0.8577 -0.0345 0.6595 0.079 Uiso 1 1 calc R
C18A C 0.4202(9) 0.10810(12) 0.2466(4) 0.0444(15) Uani 1 1 d .
H18D H 0.4300 0.1232 0.2225 0.067 Uiso 1 1 calc R
H18E H 0.3194 0.1001 0.2109 0.067 Uiso 1 1 calc R
H18F H 0.5296 0.0996 0.2470 0.067 Uiso 1 1 calc R
C18B C -0.1097(9) 0.15590(12) 0.7456(4) 0.0496(16) Uani 1 1 d .
H18G H -0.2174 0.1559 0.6996 0.074 Uiso 1 1 calc R
H18H H -0.0088 0.1609 0.7215 0.074 Uiso 1 1 calc R
H18I H -0.1257 0.1662 0.7919 0.074 Uiso 1 1 calc R
C18C C 0.5397(9) 0.27912(12) 0.3604(4) 0.0489(16) Uani 1 1 d .
H18J H 0.5035 0.2906 0.3152 0.073 Uiso 1 1 calc R
H18K H 0.6616 0.2821 0.3914 0.073 Uiso 1 1 calc R
H18L H 0.4602 0.2797 0.4014 0.073 Uiso 1 1 calc R
C19 C 1.0723(8) 0.02599(12) 0.8800(4) 0.0456(16) Uani 1 1 d .
H19A H 1.1159 0.0112 0.9035 0.068 Uiso 1 1 calc R
H19B H 1.0115 0.0336 0.9207 0.068 Uiso 1 1 calc R
H19C H 1.1726 0.0353 0.8714 0.068 Uiso 1 1 calc R
C19A C 0.4531(8) 0.15386(12) 0.5228(4) 0.0462(16) Uani 1 1 d .
H19D H 0.5663 0.1519 0.5642 0.069 Uiso 1 1 calc R
H19E H 0.3595 0.1572 0.5545 0.069 Uiso 1 1 calc R
H19F H 0.4633 0.1664 0.4835 0.069 Uiso 1 1 calc R
C19B C -0.1293(9) 0.09852(13) 0.9840(5) 0.0540(18) Uani 1 1 d .
H19G H -0.1613 0.1121 1.0128 0.081 Uiso 1 1 calc R
H19H H -0.0275 0.0911 1.0214 0.081 Uiso 1 1 calc R
H19I H -0.2302 0.0881 0.9727 0.081 Uiso 1 1 calc R
C19C C 0.2898(9) 0.22766(14) 0.1070(4) 0.0563(19) Uani 1 1 d .
H19J H 0.3536 0.2188 0.0707 0.085 Uiso 1 1 calc R
H19K H 0.2555 0.2423 0.0792 0.085 Uiso 1 1 calc R
H19L H 0.1832 0.2194 0.1138 0.085 Uiso 1 1 calc R
C20 C 0.5288(9) 0.05004(11) 0.6549(4) 0.0463(16) Uani 1 1 d .
H20A H 0.4983 0.0573 0.7058 0.070 Uiso 1 1 calc R
H20B H 0.4275 0.0412 0.6242 0.070 Uiso 1 1 calc R
H20C H 0.5583 0.0617 0.6159 0.070 Uiso 1 1 calc R
C20A C 0.1372(8) 0.07883(11) 0.4763(4) 0.0457(15) Uani 1 1 d .
H20D H 0.2076 0.0664 0.5070 0.069 Uiso 1 1 calc R
H20E H 0.0543 0.0729 0.4253 0.069 Uiso 1 1 calc R
H20F H 0.0705 0.0862 0.5152 0.069 Uiso 1 1 calc R
C20B C 0.2015(9) 0.08321(12) 0.7449(4) 0.0495(16) Uani 1 1 d .
H20G H 0.2823 0.0753 0.7920 0.074 Uiso 1 1 calc R
H20H H 0.2702 0.0929 0.7138 0.074 Uiso 1 1 calc R
H20I H 0.1350 0.0721 0.7046 0.074 Uiso 1 1 calc R
C20C C 0.7954(11) 0.20327(13) 0.3502(5) 0.061(2) Uani 1 1 d .
H20J H 0.7533 0.1929 0.3900 0.091 Uiso 1 1 calc R
H20K H 0.8995 0.2115 0.3818 0.091 Uiso 1 1 calc R
H20L H 0.8275 0.1947 0.3027 0.091 Uiso 1 1 calc R

loop_
_atom_site_aniso_label
_atom_site_aniso_U_11
_atom_site_aniso_U_22
_atom_site_aniso_U_33
_atom_site_aniso_U_23
_atom_site_aniso_U_13
_atom_site_aniso_U_12
Fe1 0.0342(5) 0.0392(5) 0.0307(4) -0.0003(4) 0.0042(3) -0.0002(4)
Fe2 0.0321(4) 0.0384(5) 0.0301(4) 0.0003(4) 0.0039(3) 0.0002(3)
Fe3 0.0327(4) 0.0377(5) 0.0313(4) 0.0005(4) 0.0046(3) -0.0006(3)
Fe4 0.0364(5) 0.0378(5) 0.0314(5) -0.0007(4) 0.0043(4) 0.0011(4)
C1 0.037(3) 0.050(4) 0.033(3) -0.004(3) 0.002(3) -0.001(3)
C1A 0.028(3) 0.039(3) 0.040(3) 0.002(3) 0.000(2) -0.005(2)
C1B 0.034(3) 0.043(4) 0.037(3) 0.002(3) 0.006(2) -0.002(3)
C1C 0.036(3) 0.048(4) 0.032(3) -0.003(3) 0.001(2) 0.001(3)
C2 0.032(3) 0.050(4) 0.037(3) -0.004(3) 0.012(3) 0.001(3)
C2A 0.029(3) 0.046(4) 0.033(3) 0.001(3) 0.002(2) -0.001(3)
C2B 0.032(3) 0.048(4) 0.036(3) 0.004(3) 0.008(2) -0.002(3)
C2C 0.040(3) 0.041(3) 0.029(3) -0.001(3) 0.006(2) 0.002(3)
C3 0.040(3) 0.048(4) 0.033(3) 0.003(3) 0.007(3) -0.006(3)
C3A 0.036(3) 0.042(3) 0.032(3) 0.000(3) 0.007(2) -0.002(3)
C3B 0.035(3) 0.039(3) 0.034(3) -0.002(3) 0.001(2) 0.002(3)
C3C 0.039(3) 0.038(3) 0.036(3) 0.004(3) 0.011(3) -0.002(3)
C4 0.048(4) 0.051(4) 0.030(3) -0.001(3) 0.001(3) -0.003(3)
C4A 0.043(3) 0.031(3) 0.039(3) -0.004(3) 0.005(3) 0.005(3)
C4B 0.044(3) 0.042(4) 0.033(3) 0.001(3) 0.005(3) 0.004(3)
C4C 0.049(4) 0.053(4) 0.029(3) 0.000(3) 0.003(3) 0.003(3)
C5 0.050(4) 0.041(4) 0.039(3) 0.001(3) 0.003(3) -0.001(3)
C5A 0.036(3) 0.039(3) 0.040(3) 0.003(3) 0.002(3) 0.005(3)
C5B 0.047(4) 0.036(3) 0.034(3) -0.008(3) 0.001(3) -0.001(3)
C5C 0.049(4) 0.041(4) 0.034(3) 0.002(3) 0.006(3) 0.001(3)
C6 0.045(4) 0.051(4) 0.043(4) -0.002(3) 0.007(3) 0.001(3)
C6A 0.038(3) 0.043(4) 0.035(3) 0.003(3) 0.004(3) 0.004(3)
C6B 0.039(3) 0.049(4) 0.046(4) 0.006(3) 0.001(3) -0.002(3)
C6C 0.049(4) 0.047(4) 0.043(4) -0.006(3) 0.010(3) -0.001(3)
C7 0.059(4) 0.051(4) 0.066(5) 0.005(4) 0.005(4) -0.015(4)
C7A 0.045(4) 0.048(4) 0.044(4) 0.011(3) -0.002(3) 0.009(3)
C7B 0.056(4) 0.060(5) 0.059(4) 0.000(4) -0.005(4) -0.016(4)
C7C 0.065(5) 0.049(4) 0.056(4) 0.001(3) 0.016(4) -0.010(4)
C8 0.039(3) 0.053(4) 0.041(3) -0.006(3) 0.001(3) -0.005(3)
C8A 0.045(4) 0.039(3) 0.042(3) -0.002(3) 0.003(3) -0.007(3)
C8B 0.050(4) 0.045(4) 0.042(3) 0.006(3) 0.011(3) -0.003(3)
C8C 0.045(4) 0.062(5) 0.043(4) -0.013(3) 0.001(3) -0.003(3)
C9 0.047(4) 0.062(5) 0.040(3) -0.016(3) 0.010(3) 0.000(3)
C9A 0.045(4) 0.055(4) 0.045(4) -0.007(3) 0.011(3) -0.001(3)
C9B 0.046(4) 0.045(4) 0.037(3) 0.009(3) 0.007(3) 0.004(3)
C9C 0.042(3) 0.046(4) 0.044(3) -0.017(3) 0.011(3) -0.006(3)
C10 0.061(5) 0.045(4) 0.066(5) 0.011(4) 0.007(4) 0.008(3)
C10A 0.046(4) 0.054(4) 0.044(4) 0.008(3) 0.007(3) -0.001(3)
C10B 0.061(4) 0.045(4) 0.046(4) -0.004(3) 0.012(3) 0.002(3)
C10C 0.066(5) 0.042(4) 0.057(4) 0.014(3) 0.010(4) 0.012(3)
C11 0.038(3) 0.043(4) 0.039(3) -0.003(3) 0.010(3) -0.005(3)
C11A 0.033(3) 0.053(4) 0.035(3) 0.002(3) 0.004(3) 0.007(3)
C11B 0.035(3) 0.041(3) 0.034(3) 0.000(3) 0.002(2) 0.000(3)
C11C 0.040(3) 0.038(3) 0.044(3) 0.005(3) 0.009(3) 0.006(3)
C12 0.032(3) 0.051(4) 0.046(4) 0.000(3) 0.013(3) 0.003(3)
C12A 0.031(3) 0.051(4) 0.032(3) -0.004(3) 0.004(2) 0.000(3)
C12B 0.027(3) 0.045(4) 0.048(4) -0.001(3) 0.006(3) 0.004(3)
C12C 0.039(3) 0.050(4) 0.035(3) -0.005(3) 0.012(3) 0.001(3)
C13 0.032(3) 0.046(4) 0.031(3) -0.002(3) 0.008(2) -0.001(3)
C13A 0.035(3) 0.041(4) 0.036(3) -0.002(3) 0.000(3) -0.001(3)
C13B 0.028(3) 0.044(4) 0.043(3) 0.001(3) 0.005(3) 0.004(3)
C13C 0.036(3) 0.050(4) 0.043(3) -0.004(3) 0.009(3) -0.003(3)
C14 0.040(3) 0.035(3) 0.038(3) 0.000(3) 0.007(3) -0.001(3)
C14A 0.041(3) 0.044(4) 0.029(3) 0.000(3) 0.004(3) 0.000(3)
C14B 0.042(3) 0.027(3) 0.050(4) 0.005(3) 0.001(3) -0.008(3)
C14C 0.054(4) 0.032(3) 0.045(3) -0.003(3) 0.021(3) -0.007(3)
C15 0.036(3) 0.036(3) 0.034(3) 0.007(3) 0.007(2) -0.002(2)
C15A 0.040(3) 0.039(3) 0.033(3) 0.005(3) 0.004(3) 0.006(3)
C15B 0.040(3) 0.038(3) 0.040(3) 0.004(3) 0.001(3) -0.002(3)
C15C 0.052(4) 0.036(3) 0.043(3) 0.009(3) 0.017(3) 0.004(3)
C16 0.037(3) 0.048(4) 0.035(3) -0.002(3) 0.006(3) -0.002(3)
C16A 0.038(3) 0.045(4) 0.032(3) -0.004(3) 0.002(2) 0.002(3)
C16B 0.043(3) 0.037(3) 0.037(3) 0.000(3) 0.001(3) -0.001(3)
C16C 0.051(4) 0.047(4) 0.037(3) 0.007(3) 0.012(3) 0.003(3)
C17 0.049(4) 0.063(5) 0.039(3) 0.004(3) 0.013(3) 0.002(3)
C17A 0.051(4) 0.046(4) 0.045(4) -0.001(3) 0.004(3) 0.009(3)
C17B 0.057(4) 0.055(4) 0.043(4) -0.002(3) -0.004(3) -0.006(3)
C17C 0.082(5) 0.057(5) 0.056(4) 0.002(4) 0.033(4) 0.007(4)
C18 0.052(4) 0.056(5) 0.053(4) -0.012(3) 0.017(3) -0.004(3)
C18A 0.046(4) 0.049(4) 0.039(3) -0.008(3) 0.012(3) 0.005(3)
C18B 0.050(4) 0.048(4) 0.045(4) 0.002(3) -0.002(3) 0.002(3)
C18C 0.057(4) 0.048(4) 0.042(4) -0.014(3) 0.013(3) 0.003(3)
C19 0.036(3) 0.052(4) 0.044(4) -0.001(3) -0.002(3) -0.003(3)
C19A 0.042(4) 0.054(4) 0.040(3) -0.010(3) 0.003(3) -0.004(3)
C19B 0.038(4) 0.067(5) 0.060(4) 0.013(4) 0.016(3) 0.000(3)
C19C 0.037(4) 0.077(5) 0.053(4) -0.019(4) 0.006(3) -0.006(3)
C20 0.048(4) 0.045(4) 0.046(4) 0.008(3) 0.008(3) 0.006(3)
C20A 0.045(4) 0.045(4) 0.047(4) 0.005(3) 0.010(3) 0.000(3)
C20B 0.060(4) 0.044(4) 0.045(4) -0.003(3) 0.011(3) 0.011(3)
C20C 0.078(5) 0.048(4) 0.058(4) 0.015(4) 0.017(4) 0.018(4)

loop_
_atom_type_symbol
_atom_type_description
_atom_type_scat_dispersion_real
_atom_type_scat_dispersion_imag
_atom_type_scat_source
C C 0.0033 0.0016 'International Tables Vol C Tables 4.2.6.8 and 6.1.1.4'
H H 0.0000 0.0000 'International Tables Vol C Tables 4.2.6.8 and 6.1.1.4'
Fe Fe 0.3463 0.8444 'International Tables Vol C Tables 4.2.6.8 and 6.1.1.4'

loop_
_geom_angle_atom_site_label_1
_geom_angle_atom_site_label_2
_geom_angle_atom_site_label_3
_geom_angle
C4 Fe1 C2 72.1(2)
C4 Fe1 C14 119.2(2)
C2 Fe1 C14 111.2(2)
C4 Fe1 C3 40.3(2)
C2 Fe1 C3 40.6(2)
C14 Fe1 C3 102.1(3)
C4 Fe1 C12 111.6(3)
C2 Fe1 C12 173.3(2)
C14 Fe1 C12 72.3(3)
C3 Fe1 C12 145.4(2)
C4 Fe1 C13 102.8(2)
C2 Fe1 C13 145.7(2)
C14 Fe1 C13 40.5(2)
C3 Fe1 C13 114.7(2)
C12 Fe1 C13 40.2(2)
C4 Fe1 C5 40.0(2)
C2 Fe1 C5 83.2(3)
C14 Fe1 C5 151.5(2)
C3 Fe1 C5 72.4(3)
C12 Fe1 C5 96.2(3)
C13 Fe1 C5 115.3(2)
C4 Fe1 C11 139.1(3)
C2 Fe1 C11 134.1(2)
C14 Fe1 C11 83.8(2)
C3 Fe1 C11 173.2(2)
C12 Fe1 C11 39.6(2)
C13 Fe1 C11 72.0(2)
C5 Fe1 C11 104.1(3)
C4 Fe1 C1 83.7(2)
C2 Fe1 C1 39.1(2)
C14 Fe1 C1 138.4(2)
C3 Fe1 C1 72.2(2)
C12 Fe1 C1 134.6(3)
C13 Fe1 C1 172.8(2)
C5 Fe1 C1 67.8(2)
C11 Fe1 C1 101.1(2)
C4 Fe1 C15 151.0(3)
C2 Fe1 C15 96.1(2)
C14 Fe1 C15 39.5(2)
C3 Fe1 C15 114.8(2)
C12 Fe1 C15 83.1(2)
C13 Fe1 C15 71.7(2)
C5 Fe1 C15 167.8(2)
C11 Fe1 C15 67.7(2)
C1 Fe1 C15 104.1(2)
C2A Fe2 C4A 71.7(2)
C2A Fe2 C12A 174.2(2)
C4A Fe2 C12A 111.3(3)
C2A Fe2 C14A 111.4(2)
C4A Fe2 C14A 119.1(2)
C12A Fe2 C14A 71.9(2)
C2A Fe2 C3A 39.9(2)
C4A Fe2 C3A 40.2(2)
C12A Fe2 C3A 145.2(2)
C14A Fe2 C3A 102.7(2)
C2A Fe2 C13A 144.9(2)
C4A Fe2 C13A 102.1(2)
C12A Fe2 C13A 40.4(2)
C14A Fe2 C13A 40.3(2)
C3A Fe2 C13A 114.4(2)
C2A Fe2 C11A 135.2(2)
C4A Fe2 C11A 138.9(3)
C12A Fe2 C11A 39.4(2)
C14A Fe2 C11A 83.4(2)
C3A Fe2 C11A 173.2(2)
C13A Fe2 C11A 72.1(2)
C2A Fe2 C1A 39.9(2)
C4A Fe2 C1A 83.7(2)
C12A Fe2 C1A 134.6(2)
C14A Fe2 C1A 139.0(2)
C3A Fe2 C1A 72.0(2)
C13A Fe2 C1A 173.4(2)
C11A Fe2 C1A 101.4(2)
C2A Fe2 C5A 82.6(2)
C4A Fe2 C5A 39.3(2)
C12A Fe2 C5A 96.7(2)
C14A Fe2 C5A 151.0(2)
C3A Fe2 C5A 71.2(2)
C13A Fe2 C5A 115.0(2)
C11A Fe2 C5A 104.8(2)
C1A Fe2 C5A 67.5(2)
C2A Fe2 C15A 96.7(2)
C4A Fe2 C15A 151.2(2)
C12A Fe2 C15A 82.8(2)
C14A Fe2 C15A 39.6(2)
C3A Fe2 C15A 115.4(2)
C13A Fe2 C15A 71.9(2)
C11A Fe2 C15A 67.5(2)
C1A Fe2 C15A 104.5(2)
C5A Fe2 C15A 168.3(2)
C4B Fe3 C2B 72.0(2)
C4B Fe3 C12B 111.6(3)
C2B Fe3 C12B 173.5(2)
C4B Fe3 C14B 119.2(3)
C2B Fe3 C14B 111.6(3)
C12B Fe3 C14B 71.8(3)
C4B Fe3 C3B 40.2(2)
C2B Fe3 C3B 40.7(2)
C12B Fe3 C3B 145.2(2)
C14B Fe3 C3B 102.3(2)
C4B Fe3 C13B 102.8(2)
C2B Fe3 C13B 145.7(2)
C12B Fe3 C13B 40.1(2)
C14B Fe3 C13B 40.1(2)
C3B Fe3 C13B 114.6(2)
C4B Fe3 C11B 138.9(2)
C2B Fe3 C11B 134.4(2)
C12B Fe3 C11B 39.4(2)
C14B Fe3 C11B 83.6(2)
C3B Fe3 C11B 173.4(2)
C13B Fe3 C11B 71.9(2)
C4B Fe3 C1B 83.6(2)
C2B Fe3 C1B 39.5(2)
C12B Fe3 C1B 134.4(2)
C14B Fe3 C1B 139.0(3)
C3B Fe3 C1B 72.5(2)
C13B Fe3 C1B 172.7(2)
C11B Fe3 C1B 101.1(2)
C4B Fe3 C5B 39.8(2)
C2B Fe3 C5B 83.1(3)
C12B Fe3 C5B 96.3(2)
C14B Fe3 C5B 151.2(3)
C3B Fe3 C5B 72.2(2)
C13B Fe3 C5B 115.2(3)
C11B Fe3 C5B 104.1(2)
C1B Fe3 C5B 67.7(2)
C4B Fe3 C15B 151.0(2)
C2B Fe3 C15B 96.3(2)
C12B Fe3 C15B 82.9(2)
C14B Fe3 C15B 39.6(2)
C3B Fe3 C15B 114.9(2)
C13B Fe3 C15B 71.6(2)
C11B Fe3 C15B 67.8(2)
C1B Fe3 C15B 104.4(2)
C5B Fe3 C15B 168.0(2)
C4C Fe4 C2C 72.2(2)
C4C Fe4 C12C 111.7(3)
C2C Fe4 C12C 173.0(2)
C4C Fe4 C3C 40.2(2)
C2C Fe4 C3C 40.4(2)
C12C Fe4 C3C 145.9(2)
C4C Fe4 C14C 118.8(3)
C2C Fe4 C14C 111.4(3)
C12C Fe4 C14C 72.3(3)
C3C Fe4 C14C 102.4(2)
C4C Fe4 C13C 103.2(3)
C2C Fe4 C13C 146.0(3)
C12C Fe4 C13C 40.1(2)
C3C Fe4 C13C 115.6(2)
C14C Fe4 C13C 40.1(3)
C4C Fe4 C11C 139.4(3)
C2C Fe4 C11C 133.6(2)
C12C Fe4 C11C 39.7(2)
C3C Fe4 C11C 172.5(2)
C14C Fe4 C11C 84.0(2)
C13C Fe4 C11C 71.8(2)
C4C Fe4 C1C 83.4(2)
C2C Fe4 C1C 39.3(2)
C12C Fe4 C1C 134.1(2)
C3C Fe4 C1C 71.8(2)
C14C Fe4 C1C 139.3(3)
C13C Fe4 C1C 172.5(2)
C11C Fe4 C1C 100.9(2)
C4C Fe4 C15C 150.8(3)
C2C Fe4 C15C 95.9(2)
C12C Fe4 C15C 83.2(3)
C3C Fe4 C15C 114.8(2)
C14C Fe4 C15C 39.8(2)
C13C Fe4 C15C 71.5(3)
C11C Fe4 C15C 67.7(2)
C1C Fe4 C15C 104.5(2)
C4C Fe4 C5C 39.4(2)
C2C Fe4 C5C 83.2(2)
C12C Fe4 C5C 96.2(3)
C3C Fe4 C5C 71.6(2)
C14C Fe4 C5C 150.6(2)
C13C Fe4 C5C 115.2(3)
C11C Fe4 C5C 104.7(2)
C1C Fe4 C5C 67.7(2)
C15C Fe4 C5C 168.5(2)
C2 C1 C8 120.2(6)
C2 C1 C6 118.0(5)
C8 C1 C6 118.0(6)
C2 C1 Fe1 67.6(3)
C8 C1 Fe1 127.3(5)
C6 C1 Fe1 92.9(4)
C2A C1A C8A 120.3(5)
C2A C1A C6A 117.0(5)
C8A C1A C6A 118.7(5)
C2A C1A Fe2 67.4(3)
C8A C1A Fe2 126.7(4)
C6A C1A Fe2 93.7(4)
C2B C1B C8B 119.9(6)
C2B C1B C6B 117.5(5)
C8B C1B C6B 118.6(6)
C2B C1B Fe3 67.6(3)
C8B C1B Fe3 127.6(4)
C6B C1B Fe3 93.0(4)
C2C C1C C8C 119.9(6)
C2C C1C C6C 118.7(5)
C8C C1C C6C 117.8(6)
C2C C1C Fe4 67.5(3)
C8C C1C Fe4 127.2(5)
C6C C1C Fe4 93.1(4)
C1 C2 C3 121.4(6)
C1 C2 Fe1 73.3(4)
C3 C2 Fe1 69.9(3)
C1 C2 H2 119.3
C3 C2 H2 119.3
Fe1 C2 H2 130.2
C3A C2A C1A 120.9(6)
C3A C2A Fe2 70.4(3)
C1A C2A Fe2 72.7(3)
C3A C2A H2A 119.5
C1A C2A H2A 119.5
Fe2 C2A H2A 129.9
C1B C2B C3B 121.4(6)
C1B C2B Fe3 72.9(3)
C3B C2B Fe3 70.3(3)
C1B C2B H2B 119.3
C3B C2B H2B 119.3
Fe3 C2B H2B 130.2
C1C C2C C3C 120.4(6)
C1C C2C Fe4 73.1(4)
C3C C2C Fe4 70.1(3)
C1C C2C H2C 119.8
C3C C2C H2C 119.8
Fe4 C2C H2C 129.4
C4 C3 C2 116.4(6)
C4 C3 C9 120.9(5)
C2 C3 C9 122.7(6)
C4 C3 Fe1 69.5(4)
C2 C3 Fe1 69.5(3)
C9 C3 Fe1 128.8(5)
C2A C3A C4A 117.4(5)
C2A C3A C9A 121.5(6)
C4A C3A C9A 120.9(6)
C2A C3A Fe2 69.7(3)
C4A C3A Fe2 69.6(3)
C9A C3A Fe2 127.8(4)
C4B C3B C2B 115.6(6)
C4B C3B C9B 122.2(6)
C2B C3B C9B 122.0(6)
C4B C3B Fe3 69.0(3)
C2B C3B Fe3 69.1(3)
C9B C3B Fe3 128.0(4)
C4C C3C C2C 117.1(6)
C4C C3C C9C 120.9(5)
C2C C3C C9C 121.8(5)
C4C C3C Fe4 69.5(4)
C2C C3C Fe4 69.5(3)
C9C C3C Fe4 127.4(4)
C3 C4 C5 120.5(6)
C3 C4 Fe1 70.2(4)
C5 C4 Fe1 72.8(4)
C3 C4 H4 119.8
C5 C4 H4 119.8
Fe1 C4 H4 129.7
C5A C4A C3A 120.0(6)
C5A C4A Fe2 73.5(3)
C3A C4A Fe2 70.3(3)
C5A C4A H4A 120.0
C3A C4A H4A 120.0
Fe2 C4A H4A 128.5
C3B C4B C5B 121.2(6)
C3B C4B Fe3 70.7(3)
C5B C4B Fe3 73.2(3)
C3B C4B H4B 119.4
C5B C4B H4B 119.4
Fe3 C4B H4B 129.0
C5C C4C C3C 120.5(6)
C5C C4C Fe4 73.4(4)
C3C C4C Fe4 70.3(3)
C5C C4C H4C 119.7
C3C C4C H4C 119.7
Fe4 C4C H4C 128.9
C4 C5 C10 120.2(6)
C4 C5 C6 118.1(6)
C10 C5 C6 117.9(6)
C4 C5 Fe1 67.2(4)
C10 C5 Fe1 127.8(5)
C6 C5 Fe1 93.1(4)
C4A C5A C10A 120.5(6)
C4A C5A C6A 118.4(5)
C10A C5A C6A 117.9(5)
C4A C5A Fe2 67.3(3)
C10A C5A Fe2 126.9(4)
C6A C5A Fe2 92.5(4)
C4B C5B C10B 119.4(6)
C4B C5B C6B 118.0(6)
C10B C5B C6B 119.2(6)
C4B C5B Fe3 66.9(3)
C10B C5B Fe3 127.0(5)
C6B C5B Fe3 92.8(4)
C4C C5C C10C 119.6(6)
C4C C5C C6C 118.8(6)
C10C C5C C6C 118.2(6)
C4C C5C Fe4 67.2(4)
C10C C5C Fe4 127.2(5)
C6C C5C Fe4 92.9(4)
C1 C6 C5 102.9(5)
C1 C6 C7 113.9(6)
C5 C6 C7 115.2(6)
C1 C6 H6 108.2
C5 C6 H6 108.2
C7 C6 H6 108.2
C1A C6A C5A 103.2(5)
C1A C6A C7A 114.1(5)
C5A C6A C7A 114.1(5)
C1A C6A H6A 108.4
C5A C6A H6A 108.4
C7A C6A H6A 108.4
C5B C6B C1B 103.4(5)
C5B C6B C7B 115.8(6)
C1B C6B C7B 114.5(6)
C5B C6B H6B 107.6
C1B C6B H6B 107.6
C7B C6B H6B 107.6
C5C C6C C1C 102.7(5)
C5C C6C C7C 115.7(5)
C1C C6C C7C 114.8(6)
C5C C6C H6C 107.7
C1C C6C H6C 107.7
C7C C6C H6C 107.7
C6 C7 H7A 109.5
C6 C7 H7B 109.5
H7A C7 H7B 109.5
C6 C7 H7C 109.5
H7A C7 H7C 109.5
H7B C7 H7C 109.5
C6A C7A H7A1 109.5
C6A C7A H7A2 109.5
H7A1 C7A H7A2 109.5
C6A C7A H7A3 109.5
H7A1 C7A H7A3 109.5
H7A2 C7A H7A3 109.5
C6B C7B H7B1 109.5
C6B C7B H7B2 109.5
H7B1 C7B H7B2 109.5
C6B C7B H7B3 109.5
H7B1 C7B H7B3 109.5
H7B2 C7B H7B3 109.5
C6C C7C H7C1 109.5
C6C C7C H7C2 109.5
H7C1 C7C H7C2 109.5
C6C C7C H7C3 109.5
H7C1 C7C H7C3 109.5
H7C2 C7C H7C3 109.5
C1 C8 H8A 109.5
C1 C8 H8B 109.5
H8A C8 H8B 109.5
C1 C8 H8C 109.5
H8A C8 H8C 109.5
H8B C8 H8C 109.5
C1A C8A H8A1 109.5
C1A C8A H8A2 109.5
H8A1 C8A H8A2 109.5
C1A C8A H8A3 109.5
H8A1 C8A H8A3 109.5
H8A2 C8A H8A3 109.5
C1B C8B H8B1 109.5
C1B C8B H8B2 109.5
H8B1 C8B H8B2 109.5
C1B C8B H8B3 109.5
H8B1 C8B H8B3 109.5
H8B2 C8B H8B3 109.5
C1C C8C H8C1 109.5
C1C C8C H8C2 109.5
H8C1 C8C H8C2 109.5
C1C C8C H8C3 109.5
H8C1 C8C H8C3 109.5
H8C2 C8C H8C3 109.5
C3 C9 H9A 109.5
C3 C9 H9B 109.5
H9A C9 H9B 109.5
C3 C9 H9C 109.5
H9A C9 H9C 109.5
H9B C9 H9C 109.5
C3A C9A H9A1 109.5
C3A C9A H9A2 109.5
H9A1 C9A H9A2 109.5
C3A C9A H9A3 109.5
H9A1 C9A H9A3 109.5
H9A2 C9A H9A3 109.5
C3B C9B H9B1 109.5
C3B C9B H9B2 109.5
H9B1 C9B H9B2 109.5
C3B C9B H9B3 109.5
H9B1 C9B H9B3 109.5
H9B2 C9B H9B3 109.5
C3C C9C H9C1 109.5
C3C C9C H9C2 109.5
H9C1 C9C H9C2 109.5
C3C C9C H9C3 109.5
H9C1 C9C H9C3 109.5
H9C2 C9C H9C3 109.5
C5 C10 H10A 109.5
C5 C10 H10B 109.5
H10A C10 H10B 109.5
C5 C10 H10C 109.5
H10A C10 H10C 109.5
H10B C10 H10C 109.5
C5A C10A H10D 109.5
C5A C10A H10E 109.5
H10D C10A H10E 109.5
C5A C10A H10F 109.5
H10D C10A H10F 109.5
H10E C10A H10F 109.5
C5B C10B H10G 109.5
C5B C10B H10H 109.5
H10G C10B H10H 109.5
C5B C10B H10I 109.5
H10G C10B H10I 109.5
H10H C10B H10I 109.5
C5C C10C H10J 109.5
C5C C10C H10K 109.5
H10J C10C H10K 109.5
C5C C10C H10L 109.5
H10J C10C H10L 109.5
H10K C10C H10L 109.5
C12 C11 C18 120.7(6)
C12 C11 C16 116.4(6)
C18 C11 C16 118.6(5)
C12 C11 Fe1 67.7(3)
C18 C11 Fe1 127.4(5)
C16 C11 Fe1 93.3(4)
C12A C11A C18A 120.9(6)
C12A C11A C16A 118.4(5)
C18A C11A C16A 116.7(6)
C12A C11A Fe2 68.0(3)
C18A C11A Fe2 127.5(4)
C16A C11A Fe2 93.5(4)
C12B C11B C16B 117.5(6)
C12B C11B C18B 120.0(6)
C16B C11B C18B 118.8(5)
C12B C11B Fe3 68.0(3)
C16B C11B Fe3 93.3(4)
C18B C11B Fe3 126.0(4)
C12C C11C C18C 119.3(6)
C12C C11C C16C 117.5(6)
C18C C11C C16C 119.1(6)
C12C C11C Fe4 67.7(3)
C18C C11C Fe4 126.9(5)
C16C C11C Fe4 93.7(4)
C11 C12 C13 120.9(6)
C11 C12 Fe1 72.6(4)
C13 C12 Fe1 70.6(3)
C11 C12 H12 119.6
C13 C12 H12 119.6
Fe1 C12 H12 129.7
C11A C12A C13A 120.9(6)
C11A C12A Fe2 72.5(3)
C13A C12A Fe2 70.2(3)
C11A C12A H12A 119.5
C13A C12A H12A 119.5
Fe2 C12A H12A 130.4
C11B C12B C13B 121.1(6)
C11B C12B Fe3 72.6(3)
C13B C12B Fe3 70.5(3)
C11B C12B H12B 119.5
C13B C12B H12B 119.5
Fe3 C12B H12B 130.1
C13C C12C C11C 120.2(6)
C13C C12C Fe4 70.6(4)
C11C C12C Fe4 72.6(4)
C13C C12C H12C 119.9
C11C C12C H12C 119.9
Fe4 C12C H12C 129.4
C12 C13 C14 116.7(5)
C12 C13 C19 121.4(6)
C14 C13 C19 121.6(6)
C12 C13 Fe1 69.3(3)
C14 C13 Fe1 68.9(3)
C19 C13 Fe1 127.6(4)
C14A C13A C12A 116.3(6)
C14A C13A C19A 121.4(6)
C12A C13A C19A 122.1(6)
C14A C13A Fe2 69.6(3)
C12A C13A Fe2 69.4(3)
C19A C13A Fe2 126.7(4)
C12B C13B C14B 117.0(6)
C12B C13B C19B 122.4(6)
C14B C13B C19B 120.5(6)
C12B C13B Fe3 69.4(3)
C14B C13B Fe3 69.6(3)
C19B C13B Fe3 127.8(4)
C12C C13C C14C 118.1(6)
C12C C13C C19C 121.0(6)
C14C C13C C19C 120.6(6)
C12C C13C Fe4 69.3(4)
C14C C13C Fe4 69.8(3)
C19C C13C Fe4 126.8(5)
C15 C14 C13 120.2(6)
C15 C14 Fe1 73.4(3)
C13 C14 Fe1 70.6(3)
C15 C14 H14 119.9
C13 C14 H14 119.9
Fe1 C14 H14 128.3
C13A C14A C15A 120.5(6)
C13A C14A Fe2 70.1(3)
C15A C14A Fe2 73.2(3)
C13A C14A H14A 119.7
C15A C14A H14A 119.7
Fe2 C14A H14A 129.4
C13B C14B C15B 120.0(6)
C13B C14B Fe3 70.2(4)
C15B C14B Fe3 72.8(3)
C13B C14B H14B 120.0
C15B C14B H14B 120.0
Fe3 C14B H14B 129.4
C13C C14C C15C 118.9(6)
C13C C14C Fe4 70.1(4)
C15C C14C Fe4 72.4(4)
C13C C14C H14C 120.6
C15C C14C H14C 120.6
Fe4 C14C H14C 129.2
C14 C15 C20 120.5(6)
C14 C15 C16 117.9(5)
C20 C15 C16 118.5(5)
C14 C15 Fe1 67.1(3)
C20 C15 Fe1 125.4(4)
C16 C15 Fe1 93.6(4)
C14A C15A C20A 118.6(5)
C14A C15A C16A 119.0(5)
C20A C15A C16A 119.1(6)
C14A C15A Fe2 67.3(3)
C20A C15A Fe2 126.2(4)
C16A C15A Fe2 93.1(4)
C14B C15B C20B 120.1(6)
C14B C15B C16B 118.0(6)
C20B C15B C16B 118.6(5)
C14B C15B Fe3 67.7(3)
C20B C15B Fe3 126.8(4)
C16B C15B Fe3 92.2(4)
C14C C15C C20C 119.3(6)
C14C C15C C16C 118.5(6)
C20C C15C C16C 118.4(6)
C14C C15C Fe4 67.7(3)
C20C C15C Fe4 126.9(5)
C16C C15C Fe4 93.4(4)
C15 C16 C11 102.8(5)
C15 C16 C17 115.1(5)
C11 C16 C17 114.4(5)
C15 C16 H16 108.1
C11 C16 H16 108.1
C17 C16 H16 108.1
C15A C16A C11A 102.4(5)
C15A C16A C17A 115.6(5)
C11A C16A C17A 114.7(5)
C15A C16A H16A 107.9
C11A C16A H16A 107.9
C17A C16A H16A 107.9
C11B C16B C15B 103.5(5)
C11B C16B C17B 114.9(5)
C15B C16B C17B 114.0(5)
C11B C16B H16B 108.0
C15B C16B H16B 108.0
C17B C16B H16B 108.0
C15C C16C C11C 102.4(5)
C15C C16C C17C 115.6(6)
C11C C16C C17C 115.9(6)
C15C C16C H16C 107.5
C11C C16C H16C 107.5
C17C C16C H16C 107.5
C16 C17 H17A 109.5
C16 C17 H17B 109.5
H17A C17 H17B 109.5
C16 C17 H17C 109.5
H17A C17 H17C 109.5
H17B C17 H17C 109.5
C16A C17A H17D 109.5
C16A C17A H17E 109.5
H17D C17A H17E 109.5
C16A C17A H17F 109.5
H17D C17A H17F 109.5
H17E C17A H17F 109.5
C16B C17B H17G 109.5
C16B C17B H17H 109.5
H17G C17B H17H 109.5
C16B C17B H17I 109.5
H17G C17B H17I 109.5
H17H C17B H17I 109.5
C16C C17C H17J 109.5
C16C C17C H17K 109.5
H17J C17C H17K 109.5
C16C C17C H17L 109.5
H17J C17C H17L 109.5
H17K C17C H17L 109.5
C11 C18 H18A 109.5
C11 C18 H18B 109.5
H18A C18 H18B 109.5
C11 C18 H18C 109.5
H18A C18 H18C 109.5
H18B C18 H18C 109.5
C11A C18A H18D 109.5
C11A C18A H18E 109.5
H18D C18A H18E 109.5
C11A C18A H18F 109.5
H18D C18A H18F 109.5
H18E C18A H18F 109.5
C11B C18B H18G 109.5
C11B C18B H18H 109.5
H18G C18B H18H 109.5
C11B C18B H18I 109.5
H18G C18B H18I 109.5
H18H C18B H18I 109.5
C11C C18C H18J 109.5
C11C C18C H18K 109.5
H18J C18C H18K 109.5
C11C C18C H18L 109.5
H18J C18C H18L 109.5
H18K C18C H18L 109.5
C13 C19 H19A 109.5
C13 C19 H19B 109.5
H19A C19 H19B 109.5
C13 C19 H19C 109.5
H19A C19 H19C 109.5
H19B C19 H19C 109.5
C13A C19A H19D 109.5
C13A C19A H19E 109.5
H19D C19A H19E 109.5
C13A C19A H19F 109.5
H19D C19A H19F 109.5
H19E C19A H19F 109.5
C13B C19B H19G 109.5
C13B C19B H19H 109.5
H19G C19B H19H 109.5
C13B C19B H19I 109.5
H19G C19B H19I 109.5
H19H C19B H19I 109.5
C13C C19C H19J 109.5
C13C C19C H19K 109.5
H19J C19C H19K 109.5
C13C C19C H19L 109.5
H19J C19C H19L 109.5
H19K C19C H19L 109.5
C15 C20 H20A 109.5
C15 C20 H20B 109.5
H20A C20 H20B 109.5
C15 C20 H20C 109.5
H20A C20 H20C 109.5
H20B C20 H20C 109.5
C15A C20A H20D 109.5
C15A C20A H20E 109.5
H20D C20A H20E 109.5
C15A C20A H20F 109.5
H20D C20A H20F 109.5
H20E C20A H20F 109.5
C15B C20B H20G 109.5
C15B C20B H20H 109.5
H20G C20B H20H 109.5
C15B C20B H20I 109.5
H20G C20B H20I 109.5
H20H C20B H20I 109.5
C15C C20C H20J 109.5
C15C C20C H20K 109.5
H20J C20C H20K 109.5
C15C C20C H20L 109.5
H20J C20C H20L 109.5
H20K C20C H20L 109.5

loop_
_geom_bond_atom_site_label_1
_geom_bond_atom_site_label_2
_geom_bond_distance
Fe1 C4 2.045(6)
Fe1 C2 2.050(6)
Fe1 C14 2.051(6)
Fe1 C3 2.055(6)
Fe1 C12 2.056(6)
Fe1 C13 2.073(6)
Fe1 C5 2.120(7)
Fe1 C11 2.121(6)
Fe1 C1 2.125(6)
Fe1 C15 2.133(6)
Fe2 C2A 2.056(6)
Fe2 C4A 2.057(6)
Fe2 C12A 2.058(6)
Fe2 C14A 2.060(6)
Fe2 C3A 2.066(6)
Fe2 C13A 2.068(6)
Fe2 C11A 2.116(6)
Fe2 C1A 2.127(5)
Fe2 C5A 2.138(6)
Fe2 C15A 2.138(6)
Fe3 C4B 2.046(6)
Fe3 C2B 2.054(6)
Fe3 C12B 2.060(6)
Fe3 C14B 2.066(6)
Fe3 C3B 2.069(6)
Fe3 C13B 2.075(6)
Fe3 C11B 2.120(6)
Fe3 C1B 2.123(6)
Fe3 C5B 2.130(6)
Fe3 C15B 2.134(6)
Fe4 C4C 2.043(6)
Fe4 C2C 2.046(6)
Fe4 C12C 2.050(6)
Fe4 C3C 2.054(6)
Fe4 C14C 2.062(6)
Fe4 C13C 2.066(6)
Fe4 C11C 2.114(6)
Fe4 C1C 2.119(6)
Fe4 C15C 2.124(6)
Fe4 C5C 2.125(6)
C1 C2 1.400(8)
C1 C8 1.508(8)
C1 C6 1.513(9)
C1A C2A 1.429(8)
C1A C8A 1.492(8)
C1A C6A 1.499(8)
C1B C2B 1.412(8)
C1B C8B 1.506(8)
C1B C6B 1.510(9)
C1C C2C 1.404(8)
C1C C8C 1.508(8)
C1C C6C 1.514(9)
C2 C3 1.424(8)
C2 H2 0.9500
C2A C3A 1.405(8)
C2A H2A 0.9500
C2B C3B 1.432(8)
C2B H2B 0.9500
C2C C3C 1.416(8)
C2C H2C 0.9500
C3 C4 1.413(9)
C3 C9 1.504(9)
C3A C4A 1.415(8)
C3A C9A 1.513(8)
C3B C4B 1.415(8)
C3B C9B 1.491(8)
C3C C4C 1.409(9)
C3C C9C 1.514(8)
C4 C5 1.426(9)
C4 H4 0.9500
C4A C5A 1.412(8)
C4A H4A 0.9500
C4B C5B 1.424(8)
C4B H4B 0.9500
C4C C5C 1.408(9)
C4C H4C 0.9500
C5 C10 1.507(9)
C5 C6 1.515(9)
C5A C10A 1.498(9)
C5A C6A 1.526(8)
C5B C10B 1.489(9)
C5B C6B 1.508(9)
C5C C10C 1.504(9)
C5C C6C 1.512(9)
C6 C7 1.548(9)
C6 H6 1.0000
C6A C7A 1.555(8)
C6A H6A 1.0000
C6B C7B 1.538(9)
C6B H6B 1.0000
C6C C7C 1.539(9)
C6C H6C 1.0000
C7 H7A 0.9800
C7 H7B 0.9800
C7 H7C 0.9800
C7A H7A1 0.9800
C7A H7A2 0.9800
C7A H7A3 0.9800
C7B H7B1 0.9800
C7B H7B2 0.9800
C7B H7B3 0.9800
C7C H7C1 0.9800
C7C H7C2 0.9800
C7C H7C3 0.9800
C8 H8A 0.9800
C8 H8B 0.9800
C8 H8C 0.9800
C8A H8A1 0.9800
C8A H8A2 0.9800
C8A H8A3 0.9800
C8B H8B1 0.9800
C8B H8B2 0.9800
C8B H8B3 0.9800
C8C H8C1 0.9800
C8C H8C2 0.9800
C8C H8C3 0.9800
C9 H9A 0.9800
C9 H9B 0.9800
C9 H9C 0.9800
C9A H9A1 0.9800
C9A H9A2 0.9800
C9A H9A3 0.9800
C9B H9B1 0.9800
C9B H9B2 0.9800
C9B H9B3 0.9800
C9C H9C1 0.9800
C9C H9C2 0.9800
C9C H9C3 0.9800
C10 H10A 0.9800
C10 H10B 0.9800
C10 H10C 0.9800
C10A H10D 0.9800
C10A H10E 0.9800
C10A H10F 0.9800
C10B H10G 0.9800
C10B H10H 0.9800
C10B H10I 0.9800
C10C H10J 0.9800
C10C H10K 0.9800
C10C H10L 0.9800
C11 C12 1.417(8)
C11 C18 1.484(9)
C11 C16 1.528(9)
C11A C12A 1.408(9)
C11A C18A 1.505(8)
C11A C16A 1.524(9)
C11B C12B 1.412(9)
C11B C16B 1.502(8)
C11B C18B 1.517(9)
C11C C12C 1.416(8)
C11C C18C 1.503(9)
C11C C16C 1.516(8)
C12 C13 1.418(9)
C12 H12 0.9500
C12A C13A 1.424(8)
C12A H12A 0.9500
C12B C13B 1.417(9)
C12B H12B 0.9500
C12C C13C 1.412(9)
C12C H12C 0.9500
C13 C14 1.426(8)
C13 C19 1.505(8)
C13A C14A 1.422(9)
C13A C19A 1.497(8)
C13B C14B 1.421(9)
C13B C19B 1.499(9)
C13C C14C 1.417(9)
C13C C19C 1.521(9)
C14 C15 1.416(8)
C14 H14 0.9500
C14A C15A 1.423(8)
C14A H14A 0.9500
C14B C15B 1.423(9)
C14B H14B 0.9500
C14C C15C 1.427(9)
C14C H14C 0.9500
C15 C20 1.503(8)
C15 C16 1.504(8)
C15A C20A 1.488(9)
C15A C16A 1.508(8)
C15B C20B 1.486(9)
C15B C16B 1.520(8)
C15C C20C 1.491(9)
C15C C16C 1.512(9)
C16 C17 1.542(9)
C16 H16 1.0000
C16A C17A 1.530(8)
C16A H16A 1.0000
C16B C17B 1.546(9)
C16B H16B 1.0000
C16C C17C 1.525(9)
C16C H16C 1.0000
C17 H17A 0.9800
C17 H17B 0.9800
C17 H17C 0.9800
C17A H17D 0.9800
C17A H17E 0.9800
C17A H17F 0.9800
C17B H17G 0.9800
C17B H17H 0.9800
C17B H17I 0.9800
C17C H17J 0.9800
C17C H17K 0.9800
C17C H17L 0.9800
C18 H18A 0.9800
C18 H18B 0.9800
C18 H18C 0.9800
C18A H18D 0.9800
C18A H18E 0.9800
C18A H18F 0.9800
C18B H18G 0.9800
C18B H18H 0.9800
C18B H18I 0.9800
C18C H18J 0.9800
C18C H18K 0.9800
C18C H18L 0.9800
C19 H19A 0.9800
C19 H19B 0.9800
C19 H19C 0.9800
C19A H19D 0.9800
C19A H19E 0.9800
C19A H19F 0.9800
C19B H19G 0.9800
C19B H19H 0.9800
C19B H19I 0.9800
C19C H19J 0.9800
C19C H19K 0.9800
C19C H19L 0.9800
C20 H20A 0.9800
C20 H20B 0.9800
C20 H20C 0.9800
C20A H20D 0.9800
C20A H20E 0.9800
C20A H20F 0.9800
C20B H20G 0.9800
C20B H20H 0.9800
C20B H20I 0.9800
C20C H20J 0.9800
C20C H20K 0.9800
C20C H20L 0.9800

loop_
_geom_torsion_atom_site_label_1
_geom_torsion_atom_site_label_2
_geom_torsion_atom_site_label_3
_geom_torsion_atom_site_label_4
_geom_torsion
C4 Fe1 C1 C2 69.3(4)
C14 Fe1 C1 C2 -58.5(5)
C3 Fe1 C1 C2 29.7(4)
C12 Fe1 C1 C2 -176.4(4)
C5 Fe1 C1 C2 107.4(4)
C11 Fe1 C1 C2 -151.8(4)
C15 Fe1 C1 C2 -82.2(4)
C4 Fe1 C1 C8 -179.0(6)
C2 Fe1 C1 C8 111.7(7)
C14 Fe1 C1 C8 53.1(7)
C3 Fe1 C1 C8 141.4(6)
C12 Fe1 C1 C8 -64.8(7)
C5 Fe1 C1 C8 -140.9(6)
C11 Fe1 C1 C8 -40.1(6)
C15 Fe1 C1 C8 29.5(6)
C4 Fe1 C1 C6 -49.9(4)
C2 Fe1 C1 C6 -119.2(5)
C14 Fe1 C1 C6 -177.7(4)
C3 Fe1 C1 C6 -89.5(4)
C12 Fe1 C1 C6 64.3(5)
C5 Fe1 C1 C6 -11.8(4)
C11 Fe1 C1 C6 89.0(4)
C15 Fe1 C1 C6 158.6(4)
C4A Fe2 C1A C2A -69.0(4)
C12A Fe2 C1A C2A 177.2(4)
C14A Fe2 C1A C2A 59.3(5)
C3A Fe2 C1A C2A -29.5(4)
C11A Fe2 C1A C2A 152.4(4)
C5A Fe2 C1A C2A -106.1(4)
C15A Fe2 C1A C2A 82.9(4)
C2A Fe2 C1A C8A -111.9(7)
C4A Fe2 C1A C8A 179.2(6)
C12A Fe2 C1A C8A 65.4(7)
C14A Fe2 C1A C8A -52.6(7)
C3A Fe2 C1A C8A -141.4(6)
C11A Fe2 C1A C8A 40.5(6)
C5A Fe2 C1A C8A 142.0(6)
C15A Fe2 C1A C8A -28.9(6)
C2A Fe2 C1A C6A 117.8(5)
C4A Fe2 C1A C6A 48.8(4)
C12A Fe2 C1A C6A -65.0(5)
C14A Fe2 C1A C6A 177.1(4)
C3A Fe2 C1A C6A 88.2(4)
C11A Fe2 C1A C6A -89.9(4)
C5A Fe2 C1A C6A 11.6(4)
C15A Fe2 C1A C6A -159.3(4)
C4B Fe3 C1B C2B 69.3(4)
C12B Fe3 C1B C2B -176.5(4)
C14B Fe3 C1B C2B -59.1(5)
C3B Fe3 C1B C2B 29.7(4)
C11B Fe3 C1B C2B -152.1(4)
C5B Fe3 C1B C2B 107.1(4)
C15B Fe3 C1B C2B -82.4(4)
C4B Fe3 C1B C8B -179.5(6)
C2B Fe3 C1B C8B 111.3(7)
C12B Fe3 C1B C8B -65.3(7)
C14B Fe3 C1B C8B 52.2(7)
C3B Fe3 C1B C8B 140.9(6)
C11B Fe3 C1B C8B -40.8(6)
C5B Fe3 C1B C8B -141.6(6)
C15B Fe3 C1B C8B 28.9(6)
C4B Fe3 C1B C6B -49.3(4)
C2B Fe3 C1B C6B -118.6(5)
C12B Fe3 C1B C6B 64.9(5)
C14B Fe3 C1B C6B -177.7(4)
C3B Fe3 C1B C6B -88.9(4)
C11B Fe3 C1B C6B 89.3(4)
C5B Fe3 C1B C6B -11.5(3)
C15B Fe3 C1B C6B 159.0(3)
C4C Fe4 C1C C2C -69.9(4)
C12C Fe4 C1C C2C 176.1(4)
C3C Fe4 C1C C2C -30.4(3)
C14C Fe4 C1C C2C 57.6(5)
C11C Fe4 C1C C2C 151.0(4)
C15C Fe4 C1C C2C 81.4(4)
C5C Fe4 C1C C2C -107.5(4)
C4C Fe4 C1C C8C 178.8(6)
C2C Fe4 C1C C8C -111.2(7)
C12C Fe4 C1C C8C 64.9(7)
C3C Fe4 C1C C8C -141.6(6)
C14C Fe4 C1C C8C -53.7(7)
C11C Fe4 C1C C8C 39.7(6)
C15C Fe4 C1C C8C -29.8(6)
C5C Fe4 C1C C8C 141.3(6)
C4C Fe4 C1C C6C 50.0(4)
C2C Fe4 C1C C6C 119.9(5)
C12C Fe4 C1C C6C -64.0(5)
C3C Fe4 C1C C6C 89.5(4)
C14C Fe4 C1C C6C 177.5(4)
C11C Fe4 C1C C6C -89.1(4)
C15C Fe4 C1C C6C -158.7(4)
C5C Fe4 C1C C6C 12.4(4)
C8 C1 C2 C3 -174.1(6)
C6 C1 C2 C3 28.1(9)
Fe1 C1 C2 C3 -52.9(5)
C8 C1 C2 Fe1 -121.3(6)
C6 C1 C2 Fe1 81.0(5)
C4 Fe1 C2 C1 -102.3(4)
C14 Fe1 C2 C1 142.6(4)
C3 Fe1 C2 C1 -133.5(6)
C13 Fe1 C2 C1 171.1(4)
C5 Fe1 C2 C1 -62.8(4)
C11 Fe1 C2 C1 40.2(5)
C15 Fe1 C2 C1 104.9(4)
C4 Fe1 C2 C3 31.3(4)
C14 Fe1 C2 C3 -83.8(4)
C13 Fe1 C2 C3 -55.4(6)
C5 Fe1 C2 C3 70.7(4)
C11 Fe1 C2 C3 173.7(4)
C1 Fe1 C2 C3 133.5(6)
C15 Fe1 C2 C3 -121.6(4)
C8A C1A C2A C3A 173.8(5)
C6A C1A C2A C3A -28.8(8)
Fe2 C1A C2A C3A 53.5(5)
C8A C1A C2A Fe2 120.4(5)
C6A C1A C2A Fe2 -82.3(4)
C4A Fe2 C2A C3A -30.6(3)
C14A Fe2 C2A C3A 84.3(4)
C13A Fe2 C2A C3A 54.4(6)
C11A Fe2 C2A C3A -173.1(4)
C1A Fe2 C2A C3A -133.0(5)
C5A Fe2 C2A C3A -69.4(4)
C15A Fe2 C2A C3A 122.3(4)
C4A Fe2 C2A C1A 102.4(4)
C14A Fe2 C2A C1A -142.7(4)
C3A Fe2 C2A C1A 133.0(5)
C13A Fe2 C2A C1A -172.6(4)
C11A Fe2 C2A C1A -40.1(5)
C5A Fe2 C2A C1A 63.5(4)
C15A Fe2 C2A C1A -104.7(4)
C8B C1B C2B C3B -174.6(6)
C6B C1B C2B C3B 28.3(8)
Fe3 C1B C2B C3B -53.0(5)
C8B C1B C2B Fe3 -121.6(5)
C6B C1B C2B Fe3 81.3(5)
C4B Fe3 C2B C1B -102.2(4)
C14B Fe3 C2B C1B 142.7(4)
C3B Fe3 C2B C1B -133.6(5)
C13B Fe3 C2B C1B 171.4(4)
C11B Fe3 C2B C1B 40.0(5)
C5B Fe3 C2B C1B -62.9(4)
C15B Fe3 C2B C1B 105.0(4)
C4B Fe3 C2B C3B 31.4(4)
C14B Fe3 C2B C3B -83.7(4)
C13B Fe3 C2B C3B -55.0(6)
C11B Fe3 C2B C3B 173.6(4)
C1B Fe3 C2B C3B 133.6(5)
C5B Fe3 C2B C3B 70.6(4)
C15B Fe3 C2B C3B -121.5(4)
C8C C1C C2C C3C 174.9(6)
C6C C1C C2C C3C -26.9(9)
Fe4 C1C C2C C3C 53.8(5)
C8C C1C C2C Fe4 121.1(6)
C6C C1C C2C Fe4 -80.8(5)
C4C Fe4 C2C C1C 101.6(4)
C3C Fe4 C2C C1C 132.2(5)
C14C Fe4 C2C C1C -143.8(4)
C13C Fe4 C2C C1C -171.2(4)
C11C Fe4 C2C C1C -41.2(5)
C15C Fe4 C2C C1C -105.8(4)
C5C Fe4 C2C C1C 62.7(4)
C4C Fe4 C2C C3C -30.7(4)
C14C Fe4 C2C C3C 84.0(4)
C13C Fe4 C2C C3C 56.6(6)
C11C Fe4 C2C C3C -173.4(4)
C1C Fe4 C2C C3C -132.2(5)
C15C Fe4 C2C C3C 122.0(4)
C5C Fe4 C2C C3C -69.5(4)
C1 C2 C3 C4 1.5(9)
Fe1 C2 C3 C4 -52.9(5)
C1 C2 C3 C9 178.1(6)
Fe1 C2 C3 C9 123.7(6)
C1 C2 C3 Fe1 54.4(5)
C2 Fe1 C3 C4 130.2(6)
C14 Fe1 C3 C4 -121.2(4)
C12 Fe1 C3 C4 -45.0(6)
C13 Fe1 C3 C4 -80.5(4)
C5 Fe1 C3 C4 29.8(4)
C1 Fe1 C3 C4 101.5(4)
C15 Fe1 C3 C4 -160.8(4)
C4 Fe1 C3 C2 -130.2(6)
C14 Fe1 C3 C2 108.6(4)
C12 Fe1 C3 C2 -175.2(4)
C13 Fe1 C3 C2 149.3(4)
C5 Fe1 C3 C2 -100.4(4)
C1 Fe1 C3 C2 -28.7(4)
C15 Fe1 C3 C2 69.0(4)
C4 Fe1 C3 C9 113.7(7)
C2 Fe1 C3 C9 -116.1(7)
C14 Fe1 C3 C9 -7.5(6)
C12 Fe1 C3 C9 68.7(8)
C13 Fe1 C3 C9 33.2(6)
C5 Fe1 C3 C9 143.5(6)
C1 Fe1 C3 C9 -144.8(6)
C15 Fe1 C3 C9 -47.1(6)
C1A C2A C3A C4A -2.2(8)
Fe2 C2A C3A C4A 52.3(5)
C1A C2A C3A C9A -177.1(5)
Fe2 C2A C3A C9A -122.6(6)
C1A C2A C3A Fe2 -54.5(5)
C4A Fe2 C3A C2A 131.4(5)
C12A Fe2 C3A C2A 175.3(4)
C14A Fe2 C3A C2A -108.2(4)
C13A Fe2 C3A C2A -149.1(4)
C1A Fe2 C3A C2A 29.6(3)
C5A Fe2 C3A C2A 101.3(4)
C15A Fe2 C3A C2A -68.4(4)
C2A Fe2 C3A C4A -131.4(5)
C12A Fe2 C3A C4A 43.9(5)
C14A Fe2 C3A C4A 120.4(4)
C13A Fe2 C3A C4A 79.5(4)
C1A Fe2 C3A C4A -101.8(4)
C5A Fe2 C3A C4A -30.1(3)
C15A Fe2 C3A C4A 160.2(3)
C2A Fe2 C3A C9A 114.7(7)
C4A Fe2 C3A C9A -113.9(7)
C12A Fe2 C3A C9A -70.0(7)
C14A Fe2 C3A C9A 6.5(6)
C13A Fe2 C3A C9A -34.4(6)
C1A Fe2 C3A C9A 144.3(6)
C5A Fe2 C3A C9A -144.0(6)
C15A Fe2 C3A C9A 46.3(6)
C1B C2B C3B C4B 1.7(8)
Fe3 C2B C3B C4B -52.5(5)
C1B C2B C3B C9B 176.8(6)
Fe3 C2B C3B C9B 122.6(6)
C1B C2B C3B Fe3 54.2(5)
C2B Fe3 C3B C4B 130.0(6)
C12B Fe3 C3B C4B -45.4(6)
C14B Fe3 C3B C4B -121.1(4)
C13B Fe3 C3B C4B -80.6(4)
C1B Fe3 C3B C4B 101.1(4)
C5B Fe3 C3B C4B 29.6(4)
C15B Fe3 C3B C4B -160.8(4)
C4B Fe3 C3B C2B -130.0(6)
C12B Fe3 C3B C2B -175.3(4)
C14B Fe3 C3B C2B 109.0(4)
C13B Fe3 C3B C2B 149.5(4)
C1B Fe3 C3B C2B -28.9(4)
C5B Fe3 C3B C2B -100.4(4)
C15B Fe3 C3B C2B 69.2(4)
C4B Fe3 C3B C9B 115.1(7)
C2B Fe3 C3B C9B -114.9(7)
C12B Fe3 C3B C9B 69.8(7)
C14B Fe3 C3B C9B -5.9(6)
C13B Fe3 C3B C9B 34.6(6)
C1B Fe3 C3B C9B -143.8(6)
C5B Fe3 C3B C9B 144.7(6)
C15B Fe3 C3B C9B -45.7(6)
C1C C2C C3C C4C -2.9(9)
Fe4 C2C C3C C4C 52.3(5)
C1C C2C C3C C9C -177.3(6)
Fe4 C2C C3C C9C -122.1(6)
C1C C2C C3C Fe4 -55.2(5)
C2C Fe4 C3C C4C -131.2(5)
C12C Fe4 C3C C4C 43.6(6)
C14C Fe4 C3C C4C 120.3(4)
C13C Fe4 C3C C4C 80.0(4)
C1C Fe4 C3C C4C -101.6(4)
C15C Fe4 C3C C4C 160.4(4)
C5C Fe4 C3C C4C -29.8(4)
C4C Fe4 C3C C2C 131.2(5)
C12C Fe4 C3C C2C 174.8(4)
C14C Fe4 C3C C2C -108.5(4)
C13C Fe4 C3C C2C -148.8(4)
C1C Fe4 C3C C2C 29.6(4)
C15C Fe4 C3C C2C -68.4(4)
C5C Fe4 C3C C2C 101.4(4)
C4C Fe4 C3C C9C -113.8(7)
C2C Fe4 C3C C9C 115.0(7)
C12C Fe4 C3C C9C -70.2(7)
C14C Fe4 C3C C9C 6.5(6)
C13C Fe4 C3C C9C -33.8(6)
C1C Fe4 C3C C9C 144.6(6)
C15C Fe4 C3C C9C 46.6(6)
C5C Fe4 C3C C9C -143.6(6)
C2 C3 C4 C5 -1.9(9)
C9 C3 C4 C5 -178.6(6)
Fe1 C3 C4 C5 -54.8(6)
C2 C3 C4 Fe1 53.0(5)
C9 C3 C4 Fe1 -123.7(6)
C2 Fe1 C4 C3 -31.5(4)
C14 Fe1 C4 C3 73.3(4)
C12 Fe1 C4 C3 154.4(4)
C13 Fe1 C4 C3 113.3(4)
C5 Fe1 C4 C3 -132.5(6)
C11 Fe1 C4 C3 -169.5(4)
C1 Fe1 C4 C3 -69.8(4)
C15 Fe1 C4 C3 38.0(7)
C2 Fe1 C4 C5 101.0(4)
C14 Fe1 C4 C5 -154.2(4)
C3 Fe1 C4 C5 132.5(6)
C12 Fe1 C4 C5 -73.1(4)
C13 Fe1 C4 C5 -114.2(4)
C11 Fe1 C4 C5 -37.0(5)
C1 Fe1 C4 C5 62.7(4)
C15 Fe1 C4 C5 170.5(4)
C2A C3A C4A C5A 3.8(8)
C9A C3A C4A C5A 178.8(5)
Fe2 C3A C4A C5A 56.2(5)
C2A C3A C4A Fe2 -52.4(5)
C9A C3A C4A Fe2 122.6(6)
C2A Fe2 C4A C5A -100.9(4)
C12A Fe2 C4A C5A 73.8(4)
C14A Fe2 C4A C5A 154.3(4)
C3A Fe2 C4A C5A -131.3(5)
C13A Fe2 C4A C5A 114.9(4)
C11A Fe2 C4A C5A 38.3(5)
C1A Fe2 C4A C5A -61.8(4)
C15A Fe2 C4A C5A -170.7(4)
C2A Fe2 C4A C3A 30.4(3)
C12A Fe2 C4A C3A -154.9(3)
C14A Fe2 C4A C3A -74.4(4)
C13A Fe2 C4A C3A -113.7(4)
C11A Fe2 C4A C3A 169.7(3)
C1A Fe2 C4A C3A 69.5(3)
C5A Fe2 C4A C3A 131.3(5)
C15A Fe2 C4A C3A -39.4(6)
C2B C3B C4B C5B -2.7(9)
C9B C3B C4B C5B -177.9(6)
Fe3 C3B C4B C5B -55.3(5)
C2B C3B C4B Fe3 52.6(5)
C9B C3B C4B Fe3 -122.5(6)
C2B Fe3 C4B C3B -31.7(4)
C12B Fe3 C4B C3B 154.1(4)
C14B Fe3 C4B C3B 73.5(4)
C13B Fe3 C4B C3B 113.1(4)
C11B Fe3 C4B C3B -169.9(4)
C1B Fe3 C4B C3B -70.4(4)
C5B Fe3 C4B C3B -132.8(6)
C15B Fe3 C4B C3B 38.0(7)
C2B Fe3 C4B C5B 101.1(4)
C12B Fe3 C4B C5B -73.1(4)
C14B Fe3 C4B C5B -153.7(4)
C3B Fe3 C4B C5B 132.8(6)
C13B Fe3 C4B C5B -114.2(4)
C11B Fe3 C4B C5B -37.1(6)
C1B Fe3 C4B C5B 62.4(4)
C15B Fe3 C4B C5B 170.7(5)
C2C C3C C4C C5C 3.4(9)
C9C C3C C4C C5C 177.8(6)
Fe4 C3C C4C C5C 55.7(6)
C2C C3C C4C Fe4 -52.3(5)
C9C C3C C4C Fe4 122.2(5)
C2C Fe4 C4C C5C -101.3(4)
C12C Fe4 C4C C5C 72.5(4)
C3C Fe4 C4C C5C -132.1(6)
C14C Fe4 C4C C5C 153.6(4)
C13C Fe4 C4C C5C 113.7(4)
C11C Fe4 C4C C5C 36.4(6)
C1C Fe4 C4C C5C -62.6(4)
C15C Fe4 C4C C5C -170.6(5)
C2C Fe4 C4C C3C 30.8(4)
C12C Fe4 C4C C3C -155.4(4)
C14C Fe4 C4C C3C -74.3(4)
C13C Fe4 C4C C3C -114.2(4)
C11C Fe4 C4C C3C 168.5(4)
C1C Fe4 C4C C3C 69.5(4)
C15C Fe4 C4C C3C -38.5(7)
C5C Fe4 C4C C3C 132.1(6)
C3 C4 C5 C10 175.3(6)
Fe1 C4 C5 C10 121.7(6)
C3 C4 C5 C6 -27.2(9)
Fe1 C4 C5 C6 -80.8(5)
C3 C4 C5 Fe1 53.6(5)
C2 Fe1 C5 C4 -70.2(4)
C14 Fe1 C5 C4 52.8(7)
C3 Fe1 C5 C4 -30.0(4)
C12 Fe1 C5 C4 116.5(4)
C13 Fe1 C5 C4 79.6(4)
C11 Fe1 C5 C4 156.0(4)
C1 Fe1 C5 C4 -107.5(4)
C15 Fe1 C5 C4 -157.7(10)
C4 Fe1 C5 C10 -111.3(7)
C2 Fe1 C5 C10 178.5(6)
C14 Fe1 C5 C10 -58.5(9)
C3 Fe1 C5 C10 -141.3(6)
C12 Fe1 C5 C10 5.2(6)
C13 Fe1 C5 C10 -31.7(7)
C11 Fe1 C5 C10 44.7(6)
C1 Fe1 C5 C10 141.2(7)
C15 Fe1 C5 C10 91.0(13)
C4 Fe1 C5 C6 119.3(6)
C2 Fe1 C5 C6 49.1(4)
C14 Fe1 C5 C6 172.1(5)
C3 Fe1 C5 C6 89.3(4)
C12 Fe1 C5 C6 -124.2(4)
C13 Fe1 C5 C6 -161.2(4)
C11 Fe1 C5 C6 -84.7(4)
C1 Fe1 C5 C6 11.8(4)
C15 Fe1 C5 C6 -38.4(13)
C3A C4A C5A C10A -175.3(6)
Fe2 C4A C5A C10A -120.6(5)
C3A C4A C5A C6A 25.3(8)
Fe2 C4A C5A C6A 80.0(5)
C3A C4A C5A Fe2 -54.7(5)
C2A Fe2 C5A C4A 70.1(4)
C12A Fe2 C5A C4A -115.8(4)
C14A Fe2 C5A C4A -51.6(6)
C3A Fe2 C5A C4A 30.7(4)
C13A Fe2 C5A C4A -78.1(4)
C11A Fe2 C5A C4A -155.1(4)
C1A Fe2 C5A C4A 108.5(4)
C15A Fe2 C5A C4A 157.4(11)
C2A Fe2 C5A C10A -178.0(6)
C4A Fe2 C5A C10A 111.9(7)
C12A Fe2 C5A C10A -3.8(6)
C14A Fe2 C5A C10A 60.4(8)
C3A Fe2 C5A C10A 142.7(6)
C13A Fe2 C5A C10A 33.8(6)
C11A Fe2 C5A C10A -43.1(6)
C1A Fe2 C5A C10A -139.6(6)
C15A Fe2 C5A C10A -90.7(13)
C2A Fe2 C5A C6A -49.8(4)
C4A Fe2 C5A C6A -119.9(5)
C12A Fe2 C5A C6A 124.3(4)
C14A Fe2 C5A C6A -171.5(4)
C3A Fe2 C5A C6A -89.2(4)
C13A Fe2 C5A C6A 161.9(3)
C11A Fe2 C5A C6A 85.0(4)
C1A Fe2 C5A C6A -11.4(3)
C15A Fe2 C5A C6A 37.5(13)
C3B C4B C5B C10B 174.9(6)
Fe3 C4B C5B C10B 120.7(6)
C3B C4B C5B C6B -26.3(8)
Fe3 C4B C5B C6B -80.5(5)
C3B C4B C5B Fe3 54.2(5)
C2B Fe3 C5B C4B -70.1(4)
C12B Fe3 C5B C4B 116.5(4)
C14B Fe3 C5B C4B 53.3(6)
C3B Fe3 C5B C4B -29.9(4)
C13B Fe3 C5B C4B 79.5(4)
C11B Fe3 C5B C4B 155.8(4)
C1B Fe3 C5B C4B -107.8(4)
C15B Fe3 C5B C4B -158.0(11)
C4B Fe3 C5B C10B -110.3(7)
C2B Fe3 C5B C10B 179.6(6)
C12B Fe3 C5B C10B 6.2(6)
C14B Fe3 C5B C10B -57.0(8)
C3B Fe3 C5B C10B -140.1(6)
C13B Fe3 C5B C10B -30.8(6)
C11B Fe3 C5B C10B 45.6(6)
C1B Fe3 C5B C10B 141.9(6)
C15B Fe3 C5B C10B 91.7(13)
C4B Fe3 C5B C6B 119.3(5)
C2B Fe3 C5B C6B 49.2(4)
C12B Fe3 C5B C6B -124.2(4)
C14B Fe3 C5B C6B 172.6(4)
C3B Fe3 C5B C6B 89.4(4)
C13B Fe3 C5B C6B -161.2(3)
C11B Fe3 C5B C6B -84.9(4)
C1B Fe3 C5B C6B 11.5(3)
C15B Fe3 C5B C6B -38.7(13)
C3C C4C C5C C10C -175.2(6)
Fe4 C4C C5C C10C -121.0(6)
C3C C4C C5C C6C 26.1(9)
Fe4 C4C C5C C6C 80.3(5)
C3C C4C C5C Fe4 -54.2(5)
C2C Fe4 C5C C4C 70.1(4)
C12C Fe4 C5C C4C -116.9(4)
C3C Fe4 C5C C4C 30.3(4)
C14C Fe4 C5C C4C -52.3(7)
C13C Fe4 C5C C4C -80.0(4)
C11C Fe4 C5C C4C -156.5(4)
C1C Fe4 C5C C4C 107.6(4)
C15C Fe4 C5C C4C 156.4(12)
C4C Fe4 C5C C10C 110.7(7)
C2C Fe4 C5C C10C -179.2(6)
C12C Fe4 C5C C10C -6.3(6)
C3C Fe4 C5C C10C 141.0(6)
C14C Fe4 C5C C10C 58.3(8)
C13C Fe4 C5C C10C 30.7(7)
C11C Fe4 C5C C10C -45.8(6)
C1C Fe4 C5C C10C -141.7(6)
C15C Fe4 C5C C10C -92.9(13)
C4C Fe4 C5C C6C -120.1(6)
C2C Fe4 C5C C6C -50.0(4)
C12C Fe4 C5C C6C 123.0(4)
C3C Fe4 C5C C6C -89.8(4)
C14C Fe4 C5C C6C -172.4(5)
C13C Fe4 C5C C6C 160.0(4)
C11C Fe4 C5C C6C 83.4(4)
C1C Fe4 C5C C6C -12.5(4)
C15C Fe4 C5C C6C 36.3(14)
C2 C1 C6 C5 -50.3(7)
C8 C1 C6 C5 151.5(6)
Fe1 C1 C6 C5 15.8(5)
C2 C1 C6 C7 75.1(7)
C8 C1 C6 C7 -83.1(7)
Fe1 C1 C6 C7 141.2(5)
C4 C5 C6 C1 49.9(7)
C10 C5 C6 C1 -152.1(6)
Fe1 C5 C6 C1 -15.8(5)
C4 C5 C6 C7 -74.7(8)
C10 C5 C6 C7 83.3(8)
Fe1 C5 C6 C7 -140.3(5)
C2A C1A C6A C5A 50.9(6)
C8A C1A C6A C5A -151.4(5)
Fe2 C1A C6A C5A -15.6(5)
C2A C1A C6A C7A -73.5(7)
C8A C1A C6A C7A 84.2(7)
Fe2 C1A C6A C7A -139.9(5)
C4A C5A C6A C1A -49.9(7)
C10A C5A C6A C1A 150.1(5)
Fe2 C5A C6A C1A 15.5(5)
C4A C5A C6A C7A 74.5(7)
C10A C5A C6A C7A -85.5(7)
Fe2 C5A C6A C7A 139.8(5)
C4B C5B C6B C1B 49.9(7)
C10B C5B C6B C1B -151.3(5)
Fe3 C5B C6B C1B -15.4(4)
C4B C5B C6B C7B -76.3(8)
C10B C5B C6B C7B 82.6(8)
Fe3 C5B C6B C7B -141.6(5)
C2B C1B C6B C5B -50.8(7)
C8B C1B C6B C5B 151.9(5)
Fe3 C1B C6B C5B 15.5(4)
C2B C1B C6B C7B 76.2(7)
C8B C1B C6B C7B -81.2(7)
Fe3 C1B C6B C7B 142.4(5)
C4C C5C C6C C1C -48.8(7)
C10C C5C C6C C1C 152.2(6)
Fe4 C5C C6C C1C 16.6(5)
C4C C5C C6C C7C 77.0(8)
C10C C5C C6C C7C -82.0(8)
Fe4 C5C C6C C7C 142.5(5)
C2C C1C C6C C5C 49.3(7)
C8C C1C C6C C5C -152.1(6)
Fe4 C1C C6C C5C -16.7(5)
C2C C1C C6C C7C -77.2(7)
C8C C1C C6C C7C 81.4(7)
Fe4 C1C C6C C7C -143.1(5)
C4 Fe1 C11 C12 -59.1(5)
C2 Fe1 C11 C12 -176.8(4)
C14 Fe1 C11 C12 69.5(4)
C13 Fe1 C11 C12 29.8(4)
C5 Fe1 C11 C12 -82.6(4)
C1 Fe1 C11 C12 -152.3(4)
C15 Fe1 C11 C12 106.9(4)
C4 Fe1 C11 C18 53.3(7)
C2 Fe1 C11 C18 -64.4(7)
C14 Fe1 C11 C18 -178.1(6)
C12 Fe1 C11 C18 112.4(7)
C13 Fe1 C11 C18 142.3(6)
C5 Fe1 C11 C18 29.8(6)
C1 Fe1 C11 C18 -39.8(6)
C15 Fe1 C11 C18 -140.7(6)
C4 Fe1 C11 C16 -176.3(4)
C2 Fe1 C11 C16 66.0(5)
C14 Fe1 C11 C16 -47.7(4)
C12 Fe1 C11 C16 -117.2(5)
C13 Fe1 C11 C16 -87.4(4)
C5 Fe1 C11 C16 160.2(4)
C1 Fe1 C11 C16 90.5(4)
C15 Fe1 C11 C16 -10.3(3)
C2A Fe2 C11A C12A 176.8(4)
C4A Fe2 C11A C12A 58.3(5)
C14A Fe2 C11A C12A -69.4(4)
C13A Fe2 C11A C12A -29.7(4)
C1A Fe2 C11A C12A 151.8(4)
C5A Fe2 C11A C12A 82.3(4)
C15A Fe2 C11A C12A -107.0(4)
C2A Fe2 C11A C18A 64.0(7)
C4A Fe2 C11A C18A -54.5(7)
C12A Fe2 C11A C18A -112.8(7)
C14A Fe2 C11A C18A 177.8(6)
C13A Fe2 C11A C18A -142.5(6)
C1A Fe2 C11A C18A 39.0(6)
C5A Fe2 C11A C18A -30.5(6)
C15A Fe2 C11A C18A 140.2(6)
C2A Fe2 C11A C16A -63.9(5)
C4A Fe2 C11A C16A 177.6(3)
C12A Fe2 C11A C16A 119.3(5)
C14A Fe2 C11A C16A 49.9(4)
C13A Fe2 C11A C16A 89.6(4)
C1A Fe2 C11A C16A -88.9(4)
C5A Fe2 C11A C16A -158.4(3)
C15A Fe2 C11A C16A 12.3(3)
C4B Fe3 C11B C12B -59.3(5)
C2B Fe3 C11B C12B -176.9(4)
C14B Fe3 C11B C12B 69.0(4)
C13B Fe3 C11B C12B 29.6(4)
C1B Fe3 C11B C12B -152.3(4)
C5B Fe3 C11B C12B -82.8(4)
C15B Fe3 C11B C12B 106.6(4)
C4B Fe3 C11B C16B -177.7(4)
C2B Fe3 C11B C16B 64.7(5)
C12B Fe3 C11B C16B -118.4(5)
C14B Fe3 C11B C16B -49.5(4)
C13B Fe3 C11B C16B -88.9(4)
C1B Fe3 C11B C16B 89.3(4)
C5B Fe3 C11B C16B 158.8(4)
C15B Fe3 C11B C16B -11.9(4)
C4B Fe3 C11B C18B 52.7(7)
C2B Fe3 C11B C18B -64.9(7)
C12B Fe3 C11B C18B 111.9(7)
C14B Fe3 C11B C18B -179.1(6)
C13B Fe3 C11B C18B 141.5(6)
C1B Fe3 C11B C18B -40.3(6)
C5B Fe3 C11B C18B 29.2(6)
C15B Fe3 C11B C18B -141.5(6)
C4C Fe4 C11C C12C 59.0(6)
C2C Fe4 C11C C12C 176.6(4)
C14C Fe4 C11C C12C -69.5(4)
C13C Fe4 C11C C12C -30.2(4)
C1C Fe4 C11C C12C 151.4(4)
C15C Fe4 C11C C12C -107.2(4)
C5C Fe4 C11C C12C 81.9(4)
C4C Fe4 C11C C18C -51.7(7)
C2C Fe4 C11C C18C 65.9(6)
C12C Fe4 C11C C18C -110.7(7)
C14C Fe4 C11C C18C 179.8(6)
C13C Fe4 C11C C18C -140.9(6)
C1C Fe4 C11C C18C 40.7(6)
C15C Fe4 C11C C18C 142.1(6)
C5C Fe4 C11C C18C -28.8(6)
C4C Fe4 C11C C16C 177.2(4)
C2C Fe4 C11C C16C -65.2(5)
C12C Fe4 C11C C16C 118.2(6)
C14C Fe4 C11C C16C 48.8(4)
C13C Fe4 C11C C16C 88.0(4)
C1C Fe4 C11C C16C -90.3(4)
C15C Fe4 C11C C16C 11.1(4)
C5C Fe4 C11C C16C -159.9(4)
C18 C11 C12 C13 -175.0(6)
C16 C11 C12 C13 28.7(8)
Fe1 C11 C12 C13 -53.7(5)
C18 C11 C12 Fe1 -121.3(6)
C16 C11 C12 Fe1 82.4(5)
C4 Fe1 C12 C11 142.8(4)
C14 Fe1 C12 C11 -102.1(4)
C3 Fe1 C12 C11 172.3(4)
C13 Fe1 C12 C11 -132.8(6)
C5 Fe1 C12 C11 104.6(4)
C1 Fe1 C12 C11 39.9(5)
C15 Fe1 C12 C11 -63.1(4)
C4 Fe1 C12 C13 -84.3(4)
C14 Fe1 C12 C13 30.7(3)
C3 Fe1 C12 C13 -54.9(6)
C5 Fe1 C12 C13 -122.5(4)
C11 Fe1 C12 C13 132.8(6)
C1 Fe1 C12 C13 172.7(4)
C15 Fe1 C12 C13 69.7(4)
C18A C11A C12A C13A 174.5(5)
C16A C11A C12A C13A -28.8(8)
Fe2 C11A C12A C13A 52.9(5)
C18A C11A C12A Fe2 121.6(5)
C16A C11A C12A Fe2 -81.7(5)
C4A Fe2 C12A C11A -143.1(4)
C14A Fe2 C12A C11A 102.0(4)
C3A Fe2 C12A C11A -171.7(4)
C13A Fe2 C12A C11A 133.3(6)
C1A Fe2 C12A C11A -40.5(5)
C5A Fe2 C12A C11A -105.3(4)
C15A Fe2 C12A C11A 62.9(4)
C4A Fe2 C12A C13A 83.6(4)
C14A Fe2 C12A C13A -31.3(4)
C3A Fe2 C12A C13A 54.9(6)
C11A Fe2 C12A C13A -133.3(6)
C1A Fe2 C12A C13A -173.8(4)
C5A Fe2 C12A C13A 121.3(4)
C15A Fe2 C12A C13A -70.4(4)
C16B C11B C12B C13B 28.6(8)
C18B C11B C12B C13B -173.2(5)
Fe3 C11B C12B C13B -53.3(5)
C16B C11B C12B Fe3 81.9(5)
C18B C11B C12B Fe3 -120.0(5)
C4B Fe3 C12B C11B 142.6(4)
C14B Fe3 C12B C11B -102.4(4)
C3B Fe3 C12B C11B 172.2(4)
C13B Fe3 C12B C11B -133.3(6)
C1B Fe3 C12B C11B 39.8(5)
C5B Fe3 C12B C11B 104.5(4)
C15B Fe3 C12B C11B -63.4(4)
C4B Fe3 C12B C13B -84.2(4)
C14B Fe3 C12B C13B 30.8(4)
C3B Fe3 C12B C13B -54.6(6)
C11B Fe3 C12B C13B 133.3(6)
C1B Fe3 C12B C13B 173.0(4)
C5B Fe3 C12B C13B -122.2(4)
C15B Fe3 C12B C13B 69.9(4)
C18C C11C C12C C13C 175.0(6)
C16C C11C C12C C13C -28.2(9)
Fe4 C11C C12C C13C 54.1(5)
C18C C11C C12C Fe4 120.9(6)
C16C C11C C12C Fe4 -82.2(5)
C4C Fe4 C12C C13C 84.7(4)
C3C Fe4 C12C C13C 56.1(6)
C14C Fe4 C12C C13C -29.9(4)
C11C Fe4 C12C C13C -132.1(6)
C1C Fe4 C12C C13C -173.0(4)
C15C Fe4 C12C C13C -69.2(4)
C5C Fe4 C12C C13C 122.3(4)
C4C Fe4 C12C C11C -143.1(4)
C3C Fe4 C12C C11C -171.8(4)
C14C Fe4 C12C C11C 102.2(4)
C13C Fe4 C12C C11C 132.1(6)
C1C Fe4 C12C C11C -40.9(5)
C15C Fe4 C12C C11C 62.9(4)
C5C Fe4 C12C C11C -105.6(4)
C11 C12 C13 C14 3.0(9)
Fe1 C12 C13 C14 -51.6(5)
C11 C12 C13 C19 176.8(6)
Fe1 C12 C13 C19 122.2(6)
C11 C12 C13 Fe1 54.6(5)
C4 Fe1 C13 C12 108.4(4)
C2 Fe1 C13 C12 -174.6(4)
C14 Fe1 C13 C12 -131.4(5)
C3 Fe1 C13 C12 149.2(4)
C5 Fe1 C13 C12 68.0(4)
C11 Fe1 C13 C12 -29.5(4)
C15 Fe1 C13 C12 -101.3(4)
C4 Fe1 C13 C14 -120.2(4)
C2 Fe1 C13 C14 -43.2(6)
C3 Fe1 C13 C14 -79.3(4)
C12 Fe1 C13 C14 131.4(5)
C5 Fe1 C13 C14 -160.6(3)
C11 Fe1 C13 C14 102.0(4)
C15 Fe1 C13 C14 30.2(3)
C4 Fe1 C13 C19 -5.9(6)
C2 Fe1 C13 C19 71.1(7)
C14 Fe1 C13 C19 114.3(7)
C3 Fe1 C13 C19 35.0(6)
C12 Fe1 C13 C19 -114.3(7)
C5 Fe1 C13 C19 -46.3(6)
C11 Fe1 C13 C19 -143.7(6)
C15 Fe1 C13 C19 144.5(6)
C11A C12A C13A C14A -1.0(8)
Fe2 C12A C13A C14A 53.0(5)
C11A C12A C13A C19A -175.2(6)
Fe2 C12A C13A C19A -121.2(6)
C11A C12A C13A Fe2 -54.0(5)
C2A Fe2 C13A C14A 45.7(6)
C4A Fe2 C13A C14A 121.1(4)
C12A Fe2 C13A C14A -130.2(6)
C3A Fe2 C13A C14A 80.7(4)
C11A Fe2 C13A C14A -101.1(4)
C5A Fe2 C13A C14A 160.4(4)
C15A Fe2 C13A C14A -29.7(4)
C2A Fe2 C13A C12A 175.9(4)
C4A Fe2 C13A C12A -108.7(4)
C14A Fe2 C13A C12A 130.2(6)
C3A Fe2 C13A C12A -149.2(4)
C11A Fe2 C13A C12A 29.0(4)
C5A Fe2 C13A C12A -69.4(4)
C15A Fe2 C13A C12A 100.5(4)
C2A Fe2 C13A C19A -68.8(7)
C4A Fe2 C13A C19A 6.6(6)
C12A Fe2 C13A C19A 115.3(7)
C14A Fe2 C13A C19A -114.5(7)
C3A Fe2 C13A C19A -33.8(6)
C11A Fe2 C13A C19A 144.4(6)
C5A Fe2 C13A C19A 45.9(6)
C15A Fe2 C13A C19A -144.2(6)
C11B C12B C13B C14B 1.7(8)
Fe3 C12B C13B C14B -52.5(5)
C11B C12B C13B C19B 176.7(6)
Fe3 C12B C13B C19B 122.5(6)
C11B C12B C13B Fe3 54.2(5)
C4B Fe3 C13B C12B 108.5(4)
C2B Fe3 C13B C12B -174.8(4)
C14B Fe3 C13B C12B -131.0(5)
C3B Fe3 C13B C12B 149.3(4)
C11B Fe3 C13B C12B -29.1(4)
C5B Fe3 C13B C12B 68.3(4)
C15B Fe3 C13B C12B -101.0(4)
C4B Fe3 C13B C14B -120.5(4)
C2B Fe3 C13B C14B -43.8(6)
C12B Fe3 C13B C14B 131.0(5)
C3B Fe3 C13B C14B -79.7(4)
C11B Fe3 C13B C14B 101.9(4)
C5B Fe3 C13B C14B -160.7(3)
C15B Fe3 C13B C14B 30.0(3)
C4B Fe3 C13B C19B -7.2(6)
C2B Fe3 C13B C19B 69.6(8)
C12B Fe3 C13B C19B -115.7(7)
C14B Fe3 C13B C19B 113.3(7)
C3B Fe3 C13B C19B 33.6(7)
C11B Fe3 C13B C19B -144.8(6)
C5B Fe3 C13B C19B -47.4(6)
C15B Fe3 C13B C19B 143.3(6)
C11C C12C C13C C14C -3.4(9)
Fe4 C12C C13C C14C 51.6(5)
C11C C12C C13C C19C -176.3(6)
Fe4 C12C C13C C19C -121.3(6)
C11C C12C C13C Fe4 -55.0(5)
C4C Fe4 C13C C12C -108.2(4)
C2C Fe4 C13C C12C 174.2(4)
C3C Fe4 C13C C12C -148.9(4)
C14C Fe4 C13C C12C 132.5(5)
C11C Fe4 C13C C12C 29.9(4)
C15C Fe4 C13C C12C 101.8(4)
C5C Fe4 C13C C12C -68.2(4)
C4C Fe4 C13C C14C 119.3(4)
C2C Fe4 C13C C14C 41.7(6)
C12C Fe4 C13C C14C -132.5(5)
C3C Fe4 C13C C14C 78.6(4)
C11C Fe4 C13C C14C -102.6(4)
C15C Fe4 C13C C14C -30.7(4)
C5C Fe4 C13C C14C 159.3(4)
C4C Fe4 C13C C19C 5.7(7)
C2C Fe4 C13C C19C -71.9(8)
C12C Fe4 C13C C19C 113.9(8)
C3C Fe4 C13C C19C -35.1(7)
C14C Fe4 C13C C19C -113.6(7)
C11C Fe4 C13C C19C 143.8(7)
C15C Fe4 C13C C19C -144.4(7)
C5C Fe4 C13C C19C 45.7(7)
C12 C13 C14 C15 -4.5(8)
C19 C13 C14 C15 -178.2(6)
Fe1 C13 C14 C15 -56.2(5)
C12 C13 C14 Fe1 51.7(5)
C19 C13 C14 Fe1 -122.0(6)
C4 Fe1 C14 C15 -153.8(4)
C2 Fe1 C14 C15 -73.0(4)
C3 Fe1 C14 C15 -114.5(4)
C12 Fe1 C14 C15 100.9(4)
C13 Fe1 C14 C15 131.4(5)
C5 Fe1 C14 C15 170.3(5)
C11 Fe1 C14 C15 62.1(4)
C1 Fe1 C14 C15 -37.8(5)
C4 Fe1 C14 C13 74.8(4)
C2 Fe1 C14 C13 155.5(3)
C3 Fe1 C14 C13 114.1(4)
C12 Fe1 C14 C13 -30.5(3)
C5 Fe1 C14 C13 38.9(7)
C11 Fe1 C14 C13 -69.4(4)
C1 Fe1 C14 C13 -169.2(3)
C15 Fe1 C14 C13 -131.4(5)
C12A C13A C14A C15A 2.3(8)
C19A C13A C14A C15A 176.5(5)
Fe2 C13A C14A C15A 55.2(5)
C12A C13A C14A Fe2 -53.0(5)
C19A C13A C14A Fe2 121.3(6)
C2A Fe2 C14A C13A -153.8(4)
C4A Fe2 C14A C13A -73.4(4)
C12A Fe2 C14A C13A 31.4(4)
C3A Fe2 C14A C13A -112.9(4)
C11A Fe2 C14A C13A 70.1(4)
C1A Fe2 C14A C13A 169.9(4)
C5A Fe2 C14A C13A -38.8(7)
C15A Fe2 C14A C13A 132.3(5)
C2A Fe2 C14A C15A 73.9(4)
C4A Fe2 C14A C15A 154.3(4)
C12A Fe2 C14A C15A -101.0(4)
C3A Fe2 C14A C15A 114.7(4)
C13A Fe2 C14A C15A -132.3(5)
C11A Fe2 C14A C15A -62.3(4)
C1A Fe2 C14A C15A 37.6(5)
C5A Fe2 C14A C15A -171.1(4)
C12B C13B C14B C15B -2.8(8)
C19B C13B C14B C15B -177.9(6)
Fe3 C13B C14B C15B -55.2(5)
C12B C13B C14B Fe3 52.4(5)
C19B C13B C14B Fe3 -122.7(6)
C4B Fe3 C14B C13B 74.3(4)
C2B Fe3 C14B C13B 155.2(3)
C12B Fe3 C14B C13B -30.8(3)
C3B Fe3 C14B C13B 113.7(4)
C11B Fe3 C14B C13B -69.4(4)
C1B Fe3 C14B C13B -168.9(4)
C5B Fe3 C14B C13B 38.3(6)
C15B Fe3 C14B C13B -131.9(5)
C4B Fe3 C14B C15B -153.8(4)
C2B Fe3 C14B C15B -72.9(4)
C12B Fe3 C14B C15B 101.1(4)
C3B Fe3 C14B C15B -114.4(4)
C13B Fe3 C14B C15B 131.9(5)
C11B Fe3 C14B C15B 62.5(4)
C1B Fe3 C14B C15B -37.0(5)
C5B Fe3 C14B C15B 170.2(4)
C12C C13C C14C C15C 4.1(9)
C19C C13C C14C C15C 177.0(6)
Fe4 C13C C14C C15C 55.5(5)
C12C C13C C14C Fe4 -51.4(5)
C19C C13C C14C Fe4 121.5(6)
C4C Fe4 C14C C13C -75.6(4)
C2C Fe4 C14C C13C -156.5(4)
C12C Fe4 C14C C13C 29.9(4)
C3C Fe4 C14C C13C -115.1(4)
C11C Fe4 C14C C13C 68.8(4)
C1C Fe4 C14C C13C 168.5(4)
C15C Fe4 C14C C13C 130.8(5)
C5C Fe4 C14C C13C -40.6(7)
C4C Fe4 C14C C15C 153.6(4)
C2C Fe4 C14C C15C 72.7(4)
C12C Fe4 C14C C15C -100.9(4)
C3C Fe4 C14C C15C 114.0(4)
C13C Fe4 C14C C15C -130.8(5)
C11C Fe4 C14C C15C -62.0(4)
C1C Fe4 C14C C15C 37.6(5)
C5C Fe4 C14C C15C -171.4(5)
C13 C14 C15 C20 173.7(6)
Fe1 C14 C15 C20 118.8(5)
C13 C14 C15 C16 -26.7(8)
Fe1 C14 C15 C16 -81.6(5)
C13 C14 C15 Fe1 54.9(5)
C4 Fe1 C15 C14 52.6(6)
C2 Fe1 C15 C14 116.3(4)
C3 Fe1 C15 C14 78.6(4)
C12 Fe1 C15 C14 -70.4(4)
C13 Fe1 C15 C14 -30.8(3)
C5 Fe1 C15 C14 -157.6(11)
C11 Fe1 C15 C14 -108.3(4)
C1 Fe1 C15 C14 155.2(4)
C4 Fe1 C15 C20 -59.5(8)
C2 Fe1 C15 C20 4.1(6)
C14 Fe1 C15 C20 -112.1(7)
C3 Fe1 C15 C20 -33.5(6)
C12 Fe1 C15 C20 177.5(6)
C13 Fe1 C15 C20 -142.9(6)
C5 Fe1 C15 C20 90.3(13)
C11 Fe1 C15 C20 139.6(6)
C1 Fe1 C15 C20 43.1(6)
C4 Fe1 C15 C16 171.4(4)
C2 Fe1 C15 C16 -124.9(4)
C14 Fe1 C15 C16 118.8(5)
C3 Fe1 C15 C16 -162.6(3)
C12 Fe1 C15 C16 48.4(4)
C13 Fe1 C15 C16 88.0(4)
C5 Fe1 C15 C16 -38.8(13)
C11 Fe1 C15 C16 10.5(3)
C1 Fe1 C15 C16 -86.0(4)
C13A C14A C15A C20A -173.9(5)
Fe2 C14A C15A C20A -120.1(5)
C13A C14A C15A C16A 26.6(8)
Fe2 C14A C15A C16A 80.5(5)
C13A C14A C15A Fe2 -53.8(5)
C2A Fe2 C15A C14A -115.7(4)
C4A Fe2 C15A C14A -51.9(6)
C12A Fe2 C15A C14A 70.1(4)
C3A Fe2 C15A C14A -78.9(4)
C13A Fe2 C15A C14A 30.2(4)
C11A Fe2 C15A C14A 107.9(4)
C1A Fe2 C15A C14A -155.6(4)
C5A Fe2 C15A C14A 158.4(11)
C2A Fe2 C15A C20A -6.1(6)
C4A Fe2 C15A C20A 57.7(8)
C12A Fe2 C15A C20A 179.8(6)
C14A Fe2 C15A C20A 109.7(7)
C3A Fe2 C15A C20A 30.8(6)
C13A Fe2 C15A C20A 139.9(6)
C11A Fe2 C15A C20A -142.5(6)
C1A Fe2 C15A C20A -45.9(6)
C5A Fe2 C15A C20A -92.0(12)
C2A Fe2 C15A C16A 124.0(4)
C4A Fe2 C15A C16A -172.2(4)
C12A Fe2 C15A C16A -50.1(4)
C14A Fe2 C15A C16A -120.3(5)
C3A Fe2 C15A C16A 160.9(3)
C13A Fe2 C15A C16A -90.1(4)
C11A Fe2 C15A C16A -12.4(3)
C1A Fe2 C15A C16A 84.1(4)
C5A Fe2 C15A C16A 38.1(13)
C13B C14B C15B C20B 174.7(6)
Fe3 C14B C15B C20B 120.7(6)
C13B C14B C15B C16B -26.1(8)
Fe3 C14B C15B C16B -80.1(5)
C13B C14B C15B Fe3 54.0(5)
C4B Fe3 C15B C14B 52.8(6)
C2B Fe3 C15B C14B 116.6(4)
C12B Fe3 C15B C14B -69.9(4)
C3B Fe3 C15B C14B 78.8(4)
C13B Fe3 C15B C14B -30.4(4)
C11B Fe3 C15B C14B -107.8(4)
C1B Fe3 C15B C14B 156.0(4)
C5B Fe3 C15B C14B -156.8(11)
C4B Fe3 C15B C20B -58.8(8)
C2B Fe3 C15B C20B 5.0(6)
C12B Fe3 C15B C20B 178.4(6)
C14B Fe3 C15B C20B -111.7(7)
C3B Fe3 C15B C20B -32.8(6)
C13B Fe3 C15B C20B -142.0(6)
C11B Fe3 C15B C20B 140.6(6)
C1B Fe3 C15B C20B 44.3(6)
C5B Fe3 C15B C20B 91.5(12)
C4B Fe3 C15B C16B 172.3(5)
C2B Fe3 C15B C16B -123.9(4)
C12B Fe3 C15B C16B 49.5(4)
C14B Fe3 C15B C16B 119.5(5)
C3B Fe3 C15B C16B -161.7(4)
C13B Fe3 C15B C16B 89.1(4)
C11B Fe3 C15B C16B 11.7(4)
C1B Fe3 C15B C16B -84.6(4)
C5B Fe3 C15B C16B -37.4(13)
C13C C14C C15C C20C -175.3(6)
Fe4 C14C C15C C20C -121.0(6)
C13C C14C C15C C16C 27.0(9)
Fe4 C14C C15C C16C 81.4(5)
C13C C14C C15C Fe4 -54.4(5)
C4C Fe4 C15C C14C -53.0(7)
C2C Fe4 C15C C14C -116.6(4)
C12C Fe4 C15C C14C 70.4(4)
C3C Fe4 C15C C14C -79.3(4)
C13C Fe4 C15C C14C 31.0(4)
C11C Fe4 C15C C14C 108.3(4)
C1C Fe4 C15C C14C -155.7(4)
C5C Fe4 C15C C14C 158.3(11)
C4C Fe4 C15C C20C 57.7(9)
C2C Fe4 C15C C20C -5.9(6)
C12C Fe4 C15C C20C -178.8(7)
C3C Fe4 C15C C20C 31.4(7)
C14C Fe4 C15C C20C 110.8(8)
C13C Fe4 C15C C20C 141.7(7)
C11C Fe4 C15C C20C -140.9(7)
C1C Fe4 C15C C20C -44.9(7)
C5C Fe4 C15C C20C -90.9(14)
C4C Fe4 C15C C16C -172.5(5)
C2C Fe4 C15C C16C 123.9(4)
C12C Fe4 C15C C16C -49.0(4)
C3C Fe4 C15C C16C 161.2(4)
C14C Fe4 C15C C16C -119.4(6)
C13C Fe4 C15C C16C -88.5(4)
C11C Fe4 C15C C16C -11.1(4)
C1C Fe4 C15C C16C 84.9(4)
C5C Fe4 C15C C16C 38.9(14)
C14 C15 C16 C11 52.1(7)
C20 C15 C16 C11 -147.8(5)
Fe1 C15 C16 C11 -13.8(4)
C14 C15 C16 C17 -72.9(7)
C20 C15 C16 C17 87.2(7)
Fe1 C15 C16 C17 -138.9(5)
C12 C11 C16 C15 -52.8(7)
C18 C11 C16 C15 150.4(5)
Fe1 C11 C16 C15 13.9(4)
C12 C11 C16 C17 72.7(7)
C18 C11 C16 C17 -84.1(7)
Fe1 C11 C16 C17 139.5(5)
C14A C15A C16A C11A -49.2(6)
C20A C15A C16A C11A 151.4(5)
Fe2 C15A C16A C11A 16.4(4)
C14A C15A C16A C17A 76.2(7)
C20A C15A C16A C17A -83.2(7)
Fe2 C15A C16A C17A 141.8(5)
C12A C11A C16A C15A 50.3(7)
C18A C11A C16A C15A -152.1(5)
Fe2 C11A C16A C15A -16.6(4)
C12A C11A C16A C17A -75.7(7)
C18A C11A C16A C17A 81.9(7)
Fe2 C11A C16A C17A -142.6(5)
C12B C11B C16B C15B -50.9(7)
C18B C11B C16B C15B 150.7(5)
Fe3 C11B C16B C15B 15.9(5)
C12B C11B C16B C17B 74.0(7)
C18B C11B C16B C17B -84.4(7)
Fe3 C11B C16B C17B 140.9(5)
C14B C15B C16B C11B 50.0(7)
C20B C15B C16B C11B -150.6(6)
Fe3 C15B C16B C11B -15.8(5)
C14B C15B C16B C17B -75.5(7)
C20B C15B C16B C17B 83.9(7)
Fe3 C15B C16B C17B -141.3(5)
C14C C15C C16C C11C -51.7(7)
C20C C15C C16C C11C 150.5(6)
Fe4 C15C C16C C11C 14.7(5)
C14C C15C C16C C17C 75.2(8)
C20C C15C C16C C17C -82.6(8)
Fe4 C15C C16C C17C 141.7(5)
C12C C11C C16C C15C 51.9(7)
C18C C11C C16C C15C -151.2(6)
Fe4 C11C C16C C15C -14.8(5)
C12C C11C C16C C17C -74.9(8)
C18C C11C C16C C17C 82.0(8)
Fe4 C11C C16C C17C -141.6(5)
